data_4084143
loop_
_publ_author_name
'Kure, Bunsho'
'Sano, Mikie'
'Nakajima, Takayuki'
'Tanase, Tomoaki'

_publ_section_title
;
 Systematic Heterodinuclear Complexes with MM&#x2032;(\m-meppp) Centers
 That Tune the Properties of a Nesting Hydride (M = Ni, Pd, Pt; M&#x2032;
 = Rh, Ir; H2meppp =meso-1,3-Bis[(mercaptoethyl)phenylphosphino]propane)
;
_journal_issue 15
_journal_name_full Organometallics
_journal_page_first 3950
_journal_paper_doi 10.1021/om500410f
_journal_volume 33
_journal_year 2014
_chemical_formula_moiety 'C37 H45 N O3.50 P2 Pd Rh S2'
_chemical_formula_sum 'C37 H45 N O3.5 P2 Pd Rh S2'
_chemical_formula_weight 895.14
_space_group_IT_number 14
_symmetry_cell_setting monoclinic
_symmetry_Int_Tables_number 14
_symmetry_space_group_name_Hall '-P 2ybc'
_symmetry_space_group_name_H-M 'P 1 21/c 1'
_atom_sites_solution_hydrogens geom
_atom_sites_solution_primary direct
_atom_sites_solution_secondary difmap
_cell_angle_alpha 90.0000
_cell_angle_beta 106.310(2)
_cell_angle_gamma 90.0000
_cell_formula_units_Z 8
_cell_length_a 26.068(6)
_cell_length_b 15.995(3)
_cell_length_c 18.555(4)
_cell_measurement_reflns_used 18862
_cell_measurement_temperature 153
_cell_measurement_theta_max 27.54
_cell_measurement_theta_min 3.02
_cell_volume 7425(3)
_computing_cell_refinement CrystalClear
_computing_data_collection 'CrystalClear (Rigaku Inc., 2008)'
_computing_data_reduction CrystalClear
_computing_molecular_graphics 'CrystalStructure 4.0'
_computing_publication_material 'CrystalStructure 4.0 (Rigaku, 2010)'
_computing_structure_refinement 'SHELXL97 (Sheldrick, 2008)'
_computing_structure_solution SIR97
_diffrn_ambient_temperature 153
_diffrn_detector_area_resol_mean 7.111
_diffrn_measured_fraction_theta_full 0.992
_diffrn_measured_fraction_theta_max 0.992
_diffrn_measurement_device_type 'Rigaku Saturn724'
_diffrn_measurement_method \w
_diffrn_radiation_type 'Mo K\a'
_diffrn_radiation_wavelength 0.71075
_diffrn_reflns_av_R_equivalents 0.0298
_diffrn_reflns_limit_h_max 33
_diffrn_reflns_limit_h_min -33
_diffrn_reflns_limit_k_max 20
_diffrn_reflns_limit_k_min -20
_diffrn_reflns_limit_l_max 24
_diffrn_reflns_limit_l_min -24
_diffrn_reflns_number 69207
_diffrn_reflns_theta_full 27.51
_diffrn_reflns_theta_max 27.51
_diffrn_standards_number 0
_exptl_absorpt_coefficient_mu 1.165
_exptl_absorpt_correction_T_max 0.977
_exptl_absorpt_correction_T_min 0.814
_exptl_absorpt_correction_type multi-scan
_exptl_absorpt_process_details 'REQAB (Rigaku, 1998)'
_exptl_crystal_colour yellow
_exptl_crystal_density_diffrn 1.601
_exptl_crystal_density_method 'not measured'
_exptl_crystal_description platelet
_exptl_crystal_F_000 3640.00
_exptl_crystal_size_max 0.100
_exptl_crystal_size_mid 0.100
_exptl_crystal_size_min 0.020
_refine_diff_density_max 3.010
_refine_diff_density_min -1.000
_refine_ls_extinction_method none
_refine_ls_goodness_of_fit_ref 1.115
_refine_ls_hydrogen_treatment constr
_refine_ls_number_parameters 856
_refine_ls_number_reflns 16942
_refine_ls_number_restraints 0
_refine_ls_R_factor_gt 0.0426
_refine_ls_shift/su_max 0.001
_refine_ls_structure_factor_coef Fsqd
_refine_ls_weighting_details 'w = 1/[\s^2^(Fo^2^)+(0.0701P)^2^+3.5671P] where P=(Fo^2^+2Fc^2^)/3'
_refine_ls_weighting_scheme calc
_refine_ls_wR_factor_ref 0.1171
_reflns_number_gt 14426
_reflns_number_total 16942
_reflns_threshold_expression F^2^>2.0\s(F^2^)
_cod_data_source_file om500410f_si_003.cif
_cod_data_source_block complex[10b]NO3
_cod_depositor_comments 'Adding full bibliography for 4084138--4084152.cif.'
_cod_original_cell_volume 7426(3)
_cod_original_formula_sum 'C37 H45 N O3.50 P2 Pd Rh S2'
_cod_database_code 4084143

loop_
_symmetry_equiv_pos_site_id
_symmetry_equiv_pos_as_xyz
1 +X,+Y,+Z
2 -X,1/2+Y,1/2-Z
3 -X,-Y,-Z
4 +X,1/2-Y,1/2+Z

loop_
_atom_site_label
_atom_site_type_symbol
_atom_site_fract_x
_atom_site_fract_y
_atom_site_fract_z
_atom_site_U_iso_or_equiv
_atom_site_adp_type
_atom_site_occupancy
_atom_site_symmetry_multiplicity
_atom_site_calc_flag
_atom_site_refinement_flags
Pd1 Pd 0.185419(8) 0.690512(13) 0.410059(12) 0.02337(7) Uani 1.0 4 d .
Pd2 Pd 0.322319(8) 0.463114(13) 0.076138(11) 0.02043(6) Uani 1.0 4 d .
Rh1 Rh 0.068356(9) 0.706744(14) 0.289628(13) 0.02578(7) Uani 1.0 4 d .
Rh2 Rh 0.441588(8) 0.482342(13) 0.192433(12) 0.01995(6) Uani 1.0 4 d .
S1 S 0.15753(3) 0.74901(5) 0.28910(4) 0.02928(16) Uani 1.0 4 d .
S2 S 0.10195(3) 0.72864(5) 0.42269(5) 0.02971(16) Uani 1.0 4 d .
S3 S 0.35299(3) 0.52281(4) 0.19561(4) 0.02374(15) Uani 1.0 4 d .
S4 S 0.40511(3) 0.50080(4) 0.05928(4) 0.02450(15) Uani 1.0 4 d .
P1 P 0.25547(3) 0.63340(5) 0.38010(4) 0.02395(15) Uani 1.0 4 d .
P2 P 0.19746(3) 0.61507(5) 0.51559(4) 0.02552(16) Uani 1.0 4 d .
P3 P 0.25458(3) 0.40566(5) 0.11217(4) 0.02278(15) Uani 1.0 4 d .
P4 P 0.30688(3) 0.38696(5) -0.02963(4) 0.02332(15) Uani 1.0 4 d .
O1 O 0.07412(14) 0.3049(3) 0.52477(18) 0.0689(9) Uani 1.0 4 d .
O2 O 0.15487(13) 0.3321(2) 0.58306(17) 0.0635(9) Uani 1.0 4 d .
O3 O 0.09902(14) 0.43104(19) 0.5612(2) 0.0694(10) Uani 1.0 4 d .
O4 O 0.42471(14) 0.20077(19) -0.0676(2) 0.0678(9) Uani 1.0 4 d .
O5 O 0.34351(14) 0.20417(17) -0.14092(15) 0.0576(8) Uani 1.0 4 d .
O6 O 0.37177(12) 0.09597(16) -0.07082(14) 0.0479(7) Uani 1.0 4 d .
O7 O 0.0029(3) 0.9686(5) 0.0456(4) 0.173(3) Uani 1.0 4 d .
N1 N 0.10916(12) 0.35678(19) 0.55562(17) 0.0396(7) Uani 1.0 4 d .
N2 N 0.38047(14) 0.16663(19) -0.09300(17) 0.0424(8) Uani 1.0 4 d .
C1 C -0.00622(12) 0.6758(2) 0.20664(18) 0.0313(7) Uani 1.0 4 d .
C2 C -0.01642(13) 0.7080(3) 0.2731(2) 0.0393(8) Uani 1.0 4 d .
C3 C 0.00177(14) 0.7943(3) 0.2810(3) 0.0434(9) Uani 1.0 4 d .
C4 C 0.02477(13) 0.8123(2) 0.2219(3) 0.0389(8) Uani 1.0 4 d .
C5 C 0.02064(12) 0.7384(2) 0.17705(18) 0.0318(7) Uani 1.0 4 d .
C6 C -0.02278(17) 0.5915(3) 0.1735(3) 0.0535(11) Uani 1.0 4 d .
C7 C -0.04460(15) 0.6617(4) 0.3209(3) 0.0646(14) Uani 1.0 4 d .
C8 C -0.00369(19) 0.8536(4) 0.3410(3) 0.0756(17) Uani 1.0 4 d .
C9 C 0.04757(16) 0.8941(3) 0.2069(3) 0.0648(15) Uani 1.0 4 d .
C10 C 0.03587(15) 0.7318(3) 0.1049(2) 0.0511(10) Uani 1.0 4 d .
C11 C 0.18651(13) 0.6704(2) 0.23962(18) 0.0322(7) Uani 1.0 4 d .
C12 C 0.24561(12) 0.6581(2) 0.28045(17) 0.0298(7) Uani 1.0 4 d .
C13 C 0.25374(12) 0.52043(18) 0.38986(17) 0.0261(6) Uani 1.0 4 d .
C14 C 0.25777(13) 0.49043(19) 0.47031(18) 0.0301(7) Uani 1.0 4 d .
C15 C 0.20837(13) 0.50582(19) 0.49754(18) 0.0303(7) Uani 1.0 4 d .
C16 C 0.13503(12) 0.6206(3) 0.54247(18) 0.0326(7) Uani 1.0 4 d .
C17 C 0.08825(12) 0.6361(3) 0.47300(18) 0.0333(7) Uani 1.0 4 d .
C18 C 0.32329(12) 0.66810(19) 0.42456(17) 0.0280(6) Uani 1.0 4 d .
C19 C 0.36629(13) 0.6139(2) 0.44745(18) 0.0321(7) Uani 1.0 4 d .
C20 C 0.41770(14) 0.6453(3) 0.4790(2) 0.0405(8) Uani 1.0 4 d .
C21 C 0.42631(15) 0.7299(3) 0.4862(2) 0.0468(10) Uani 1.0 4 d .
C22 C 0.38370(15) 0.7851(3) 0.4635(3) 0.0450(9) Uani 1.0 4 d .
C23 C 0.33217(14) 0.7546(2) 0.4329(2) 0.0371(8) Uani 1.0 4 d .
C24 C 0.24926(12) 0.64311(19) 0.59987(17) 0.0278(6) Uani 1.0 4 d .
C25 C 0.28531(14) 0.7069(3) 0.5986(2) 0.0368(8) Uani 1.0 4 d .
C26 C 0.32439(14) 0.7288(3) 0.6639(2) 0.0433(9) Uani 1.0 4 d .
C27 C 0.32769(15) 0.6881(3) 0.7301(2) 0.0430(9) Uani 1.0 4 d .
C28 C 0.29175(15) 0.6257(3) 0.7318(2) 0.0434(9) Uani 1.0 4 d .
C29 C 0.25264(14) 0.6025(3) 0.66729(18) 0.0363(8) Uani 1.0 4 d .
C30 C 0.09146(12) 0.5857(2) 0.30114(17) 0.0299(7) Uani 1.0 4 d .
C31 C 0.10206(12) 0.5144(2) 0.30599(17) 0.0288(7) Uani 1.0 4 d .
C32 C 0.11570(12) 0.42615(19) 0.31335(18) 0.0283(6) Uani 1.0 4 d .
C33 C 0.14173(13) 0.3877(2) 0.26552(19) 0.0338(7) Uani 1.0 4 d .
C34 C 0.15563(13) 0.3043(2) 0.2743(2) 0.0361(8) Uani 1.0 4 d .
C35 C 0.14482(13) 0.2569(2) 0.3316(2) 0.0369(8) Uani 1.0 4 d .
C36 C 0.11918(13) 0.2942(2) 0.37860(19) 0.0330(7) Uani 1.0 4 d .
C37 C 0.10410(12) 0.3774(2) 0.37009(18) 0.0305(7) Uani 1.0 4 d .
C38 C 0.51792(12) 0.45354(18) 0.27250(17) 0.0255(6) Uani 1.0 4 d .
C39 C 0.52616(11) 0.49283(19) 0.20702(17) 0.0252(6) Uani 1.0 4 d .
C40 C 0.50506(11) 0.57712(18) 0.20396(16) 0.0253(6) Uani 1.0 4 d .
C41 C 0.48249(11) 0.58702(17) 0.26422(16) 0.0235(6) Uani 1.0 4 d .
C42 C 0.48889(11) 0.50961(17) 0.30609(16) 0.0233(6) Uani 1.0 4 d .
C43 C 0.53737(13) 0.36862(19) 0.30179(19) 0.0338(7) Uani 1.0 4 d .
C44 C 0.55578(13) 0.4558(3) 0.15614(19) 0.0350(7) Uani 1.0 4 d .
C45 C 0.50739(13) 0.6428(2) 0.14719(19) 0.0336(7) Uani 1.0 4 d .
C46 C 0.45651(13) 0.66407(19) 0.28392(19) 0.0320(7) Uani 1.0 4 d .
C47 C 0.47399(14) 0.4952(2) 0.37690(18) 0.0331(7) Uani 1.0 4 d .
C48 C 0.32873(11) 0.44179(19) 0.24778(16) 0.0270(6) Uani 1.0 4 d .
C49 C 0.26892(11) 0.4263(2) 0.21340(16) 0.0287(7) Uani 1.0 4 d .
C50 C 0.25451(12) 0.29322(18) 0.10040(17) 0.0266(6) Uani 1.0 4 d .
C51 C 0.24641(12) 0.26429(19) 0.01939(17) 0.0287(7) Uani 1.0 4 d .
C52 C 0.29430(12) 0.27794(18) -0.01221(17) 0.0272(6) Uani 1.0 4 d .
C53 C 0.36893(12) 0.3913(2) -0.05889(17) 0.0279(6) Uani 1.0 4 d .
C54 C 0.41646(12) 0.40654(19) 0.00906(16) 0.0275(6) Uani 1.0 4 d .
C55 C 0.18668(12) 0.44199(19) 0.07325(17) 0.0272(6) Uani 1.0 4 d .
C56 C 0.17868(14) 0.5280(2) 0.0621(2) 0.0380(8) Uani 1.0 4 d .
C57 C 0.12708(16) 0.5593(3) 0.0347(3) 0.0496(10) Uani 1.0 4 d .
C58 C 0.08366(15) 0.5061(3) 0.0190(3) 0.0486(10) Uani 1.0 4 d .
C59 C 0.09121(14) 0.4208(3) 0.0300(2) 0.0436(9) Uani 1.0 4 d .
C60 C 0.14259(13) 0.3883(3) 0.05685(18) 0.0339(7) Uani 1.0 4 d .
C61 C 0.25451(12) 0.41786(19) -0.11245(16) 0.0274(6) Uani 1.0 4 d .
C62 C 0.25027(13) 0.3772(2) -0.18060(17) 0.0318(7) Uani 1.0 4 d .
C63 C 0.21120(14) 0.4025(3) -0.24447(18) 0.0394(8) Uani 1.0 4 d .
C64 C 0.17623(15) 0.4662(3) -0.2405(2) 0.0447(9) Uani 1.0 4 d .
C65 C 0.18101(16) 0.5065(3) -0.1741(3) 0.0500(10) Uani 1.0 4 d .
C66 C 0.21979(15) 0.4822(3) -0.1095(2) 0.0404(8) Uani 1.0 4 d .
C67 C 0.42000(11) 0.36163(18) 0.18140(16) 0.0241(6) Uani 1.0 4 d .
C68 C 0.40868(12) 0.28886(18) 0.17658(17) 0.0261(6) Uani 1.0 4 d .
C69 C 0.39254(11) 0.20222(17) 0.16944(16) 0.0231(6) Uani 1.0 4 d .
C70 C 0.36570(12) 0.16721(18) 0.21774(17) 0.0269(6) Uani 1.0 4 d .
C71 C 0.34818(12) 0.08563(19) 0.20866(18) 0.0306(7) Uani 1.0 4 d .
C72 C 0.35812(13) 0.03596(19) 0.15256(18) 0.0307(7) Uani 1.0 4 d .
C73 C 0.38488(12) 0.06952(18) 0.10490(17) 0.0276(6) Uani 1.0 4 d .
C74 C 0.40192(11) 0.15171(18) 0.11259(16) 0.0254(6) Uani 1.0 4 d .
H6A H 0.0089 0.5603 0.1704 0.0642 Uiso 1.0 4 calc R
H6B H -0.0474 0.5980 0.1231 0.0642 Uiso 1.0 4 calc R
H6C H -0.0407 0.5610 0.2054 0.0642 Uiso 1.0 4 calc R
H7A H -0.0248 0.6106 0.3402 0.0775 Uiso 1.0 4 calc R
H7B H -0.0808 0.6471 0.2908 0.0775 Uiso 1.0 4 calc R
H7C H -0.0467 0.6972 0.3631 0.0775 Uiso 1.0 4 calc R
H8A H -0.0251 0.9020 0.3177 0.0907 Uiso 1.0 4 calc R
H8B H 0.0318 0.8725 0.3702 0.0907 Uiso 1.0 4 calc R
H8C H -0.0214 0.8252 0.3743 0.0907 Uiso 1.0 4 calc R
H9A H 0.0772 0.9098 0.2505 0.0778 Uiso 1.0 4 calc R
H9B H 0.0198 0.9372 0.1980 0.0778 Uiso 1.0 4 calc R
H9C H 0.0607 0.8890 0.1626 0.0778 Uiso 1.0 4 calc R
H10A H 0.0036 0.7236 0.0630 0.0613 Uiso 1.0 4 calc R
H10B H 0.0600 0.6842 0.1078 0.0613 Uiso 1.0 4 calc R
H10C H 0.0539 0.7833 0.0969 0.0613 Uiso 1.0 4 calc R
H11A H 0.1673 0.6167 0.2376 0.0386 Uiso 1.0 4 calc R
H11B H 0.1826 0.6891 0.1875 0.0386 Uiso 1.0 4 calc R
H12A H 0.2655 0.7097 0.2762 0.0357 Uiso 1.0 4 calc R
H12B H 0.2601 0.6121 0.2563 0.0357 Uiso 1.0 4 calc R
H13A H 0.2200 0.4991 0.3556 0.0313 Uiso 1.0 4 calc R
H13B H 0.2837 0.4959 0.3739 0.0313 Uiso 1.0 4 calc R
H14A H 0.2654 0.4297 0.4731 0.0362 Uiso 1.0 4 calc R
H14B H 0.2887 0.5187 0.5053 0.0362 Uiso 1.0 4 calc R
H15A H 0.2120 0.4736 0.5443 0.0363 Uiso 1.0 4 calc R
H15B H 0.1765 0.4844 0.4593 0.0363 Uiso 1.0 4 calc R
H16A H 0.1294 0.5675 0.5666 0.0391 Uiso 1.0 4 calc R
H16B H 0.1372 0.6664 0.5790 0.0391 Uiso 1.0 4 calc R
H17A H 0.0551 0.6450 0.4881 0.0400 Uiso 1.0 4 calc R
H17B H 0.0829 0.5867 0.4396 0.0400 Uiso 1.0 4 calc R
H19 H 0.3608 0.5553 0.4417 0.0385 Uiso 1.0 4 calc R
H20 H 0.4469 0.6078 0.4956 0.0485 Uiso 1.0 4 calc R
H21 H 0.4615 0.7507 0.5067 0.0562 Uiso 1.0 4 calc R
H22 H 0.3897 0.8437 0.4688 0.0540 Uiso 1.0 4 calc R
H23 H 0.3030 0.7923 0.4176 0.0445 Uiso 1.0 4 calc R
H25 H 0.2832 0.7355 0.5530 0.0441 Uiso 1.0 4 calc R
H26 H 0.3490 0.7723 0.6626 0.0519 Uiso 1.0 4 calc R
H27 H 0.3546 0.7028 0.7745 0.0516 Uiso 1.0 4 calc R
H28 H 0.2937 0.5982 0.7779 0.0521 Uiso 1.0 4 calc R
H29 H 0.2283 0.5589 0.6692 0.0436 Uiso 1.0 4 calc R
H33 H 0.1499 0.4193 0.2268 0.0406 Uiso 1.0 4 calc R
H34 H 0.1727 0.2788 0.2410 0.0433 Uiso 1.0 4 calc R
H35 H 0.1550 0.1998 0.3380 0.0443 Uiso 1.0 4 calc R
H36 H 0.1117 0.2623 0.4176 0.0396 Uiso 1.0 4 calc R
H37 H 0.0858 0.4017 0.4026 0.0365 Uiso 1.0 4 calc R
H43A H 0.5068 0.3336 0.3032 0.0405 Uiso 1.0 4 calc R
H43B H 0.5616 0.3738 0.3526 0.0405 Uiso 1.0 4 calc R
H43C H 0.5564 0.3429 0.2688 0.0405 Uiso 1.0 4 calc R
H44A H 0.5885 0.4879 0.1604 0.0420 Uiso 1.0 4 calc R
H44B H 0.5331 0.4577 0.1042 0.0420 Uiso 1.0 4 calc R
H44C H 0.5651 0.3977 0.1706 0.0420 Uiso 1.0 4 calc R
H45A H 0.5274 0.6913 0.1729 0.0404 Uiso 1.0 4 calc R
H45B H 0.4710 0.6599 0.1200 0.0404 Uiso 1.0 4 calc R
H45C H 0.5253 0.6200 0.1116 0.0404 Uiso 1.0 4 calc R
H46A H 0.4258 0.6793 0.2418 0.0384 Uiso 1.0 4 calc R
H46B H 0.4824 0.7101 0.2943 0.0384 Uiso 1.0 4 calc R
H46C H 0.4444 0.6532 0.3285 0.0384 Uiso 1.0 4 calc R
H47A H 0.5065 0.4879 0.4186 0.0398 Uiso 1.0 4 calc R
H47B H 0.4519 0.4448 0.3717 0.0398 Uiso 1.0 4 calc R
H47C H 0.4538 0.5434 0.3870 0.0398 Uiso 1.0 4 calc R
H48A H 0.3486 0.3892 0.2470 0.0324 Uiso 1.0 4 calc R
H48B H 0.3353 0.4594 0.3008 0.0324 Uiso 1.0 4 calc R
H49A H 0.2485 0.4758 0.2215 0.0344 Uiso 1.0 4 calc R
H49B H 0.2576 0.3778 0.2384 0.0344 Uiso 1.0 4 calc R
H50A H 0.2889 0.2707 0.1318 0.0319 Uiso 1.0 4 calc R
H50B H 0.2258 0.2691 0.1192 0.0319 Uiso 1.0 4 calc R
H51A H 0.2152 0.2942 -0.0132 0.0344 Uiso 1.0 4 calc R
H51B H 0.2377 0.2039 0.0164 0.0344 Uiso 1.0 4 calc R
H52A H 0.2880 0.2465 -0.0599 0.0327 Uiso 1.0 4 calc R
H52B H 0.3267 0.2545 0.0236 0.0327 Uiso 1.0 4 calc R
H53A H 0.3738 0.3379 -0.0832 0.0335 Uiso 1.0 4 calc R
H53B H 0.3664 0.4368 -0.0959 0.0335 Uiso 1.0 4 calc R
H54A H 0.4492 0.4137 -0.0073 0.0330 Uiso 1.0 4 calc R
H54B H 0.4217 0.3577 0.0431 0.0330 Uiso 1.0 4 calc R
H56 H 0.2084 0.5650 0.0733 0.0456 Uiso 1.0 4 calc R
H57 H 0.1217 0.6177 0.0267 0.0596 Uiso 1.0 4 calc R
H58 H 0.0485 0.5280 0.0005 0.0583 Uiso 1.0 4 calc R
H59 H 0.0612 0.3844 0.0192 0.0523 Uiso 1.0 4 calc R
H60 H 0.1477 0.3297 0.0640 0.0407 Uiso 1.0 4 calc R
H62 H 0.2739 0.3327 -0.1832 0.0382 Uiso 1.0 4 calc R
H63 H 0.2085 0.3759 -0.2912 0.0473 Uiso 1.0 4 calc R
H64 H 0.1488 0.4819 -0.2840 0.0536 Uiso 1.0 4 calc R
H65 H 0.1577 0.5514 -0.1720 0.0600 Uiso 1.0 4 calc R
H66 H 0.2225 0.5098 -0.0633 0.0484 Uiso 1.0 4 calc R
H70 H 0.3595 0.2000 0.2571 0.0322 Uiso 1.0 4 calc R
H71 H 0.3292 0.0631 0.2410 0.0367 Uiso 1.0 4 calc R
H72 H 0.3466 -0.0206 0.1471 0.0368 Uiso 1.0 4 calc R
H73 H 0.3917 0.0358 0.0664 0.0331 Uiso 1.0 4 calc R
H74 H 0.4201 0.1742 0.0792 0.0305 Uiso 1.0 4 calc R

loop_
_atom_site_aniso_label
_atom_site_aniso_U_11
_atom_site_aniso_U_22
_atom_site_aniso_U_33
_atom_site_aniso_U_12
_atom_site_aniso_U_13
_atom_site_aniso_U_23
Pd1 0.02027(12) 0.02343(12) 0.02633(12) 0.00129(8) 0.00639(9) -0.00167(8)
Pd2 0.01953(11) 0.02172(11) 0.01986(11) -0.00117(8) 0.00523(8) -0.00075(8)
Rh1 0.02152(12) 0.02412(12) 0.03031(13) 0.00172(8) 0.00502(10) -0.00038(9)
Rh2 0.01925(12) 0.01848(11) 0.02209(12) -0.00195(8) 0.00575(9) -0.00048(8)
S1 0.0248(4) 0.0278(4) 0.0344(4) 0.0013(3) 0.0069(3) 0.0045(3)
S2 0.0234(4) 0.0315(4) 0.0339(4) 0.0030(3) 0.0076(3) -0.0065(3)
S3 0.0211(4) 0.0254(4) 0.0246(4) -0.0008(3) 0.0061(3) -0.0040(3)
S4 0.0243(4) 0.0257(4) 0.0237(4) -0.0038(3) 0.0071(3) 0.0017(3)
P1 0.0222(4) 0.0237(4) 0.0270(4) 0.0004(3) 0.0085(3) -0.0006(3)
P2 0.0234(4) 0.0281(4) 0.0261(4) -0.0000(3) 0.0086(3) -0.0015(3)
P3 0.0204(4) 0.0252(4) 0.0230(4) -0.0016(3) 0.0066(3) -0.0016(3)
P4 0.0241(4) 0.0255(4) 0.0202(4) -0.0012(3) 0.0058(3) -0.0005(3)
O1 0.067(2) 0.087(3) 0.058(2) -0.0264(19) 0.0259(17) -0.0186(17)
O2 0.0565(19) 0.076(3) 0.0540(18) 0.0220(17) 0.0095(15) -0.0024(16)
O3 0.084(3) 0.0417(17) 0.094(3) 0.0074(16) 0.044(2) 0.0068(16)
O4 0.063(2) 0.0519(18) 0.096(3) -0.0177(16) 0.0353(19) -0.0134(17)
O5 0.091(3) 0.0459(16) 0.0384(15) 0.0215(16) 0.0222(15) -0.0026(12)
O6 0.0735(19) 0.0366(14) 0.0378(14) -0.0112(13) 0.0222(13) -0.0005(11)
O7 0.193(7) 0.183(7) 0.162(7) 0.008(6) 0.083(6) 0.022(5)
N1 0.0439(18) 0.0443(17) 0.0351(16) 0.0031(14) 0.0185(14) 0.0001(13)
N2 0.062(2) 0.0359(16) 0.0388(17) -0.0015(15) 0.0289(16) -0.0082(13)
C1 0.0232(15) 0.0345(17) 0.0322(17) -0.0027(13) 0.0011(13) 0.0060(13)
C2 0.0207(16) 0.061(3) 0.0345(18) 0.0034(15) 0.0053(14) 0.0119(16)
C3 0.0245(17) 0.052(3) 0.046(2) 0.0171(16) -0.0025(15) -0.0097(17)
C4 0.0221(16) 0.0286(16) 0.057(3) 0.0046(13) -0.0040(15) 0.0050(15)
C5 0.0220(15) 0.0356(17) 0.0331(17) 0.0024(13) 0.0000(13) 0.0090(14)
C6 0.055(3) 0.038(2) 0.054(3) -0.0176(18) -0.006(2) 0.0026(18)
C7 0.029(2) 0.120(5) 0.047(3) 0.002(3) 0.0136(18) 0.030(3)
C8 0.056(3) 0.087(4) 0.067(3) 0.046(3) -0.009(3) -0.035(3)
C9 0.039(3) 0.031(2) 0.109(4) -0.0019(17) -0.007(3) 0.018(3)
C10 0.039(2) 0.075(3) 0.040(2) 0.003(2) 0.0130(17) 0.020(2)
C11 0.0329(17) 0.0371(17) 0.0271(16) 0.0009(14) 0.0095(13) 0.0015(13)
C12 0.0269(15) 0.0336(16) 0.0309(16) 0.0010(13) 0.0116(13) 0.0032(13)
C13 0.0276(15) 0.0233(14) 0.0278(15) -0.0004(12) 0.0087(13) -0.0034(11)
C14 0.0337(17) 0.0246(15) 0.0324(17) 0.0007(13) 0.0098(14) 0.0003(12)
C15 0.0373(18) 0.0266(15) 0.0279(16) -0.0062(13) 0.0106(14) -0.0009(12)
C16 0.0276(16) 0.0428(18) 0.0291(16) -0.0007(14) 0.0107(13) -0.0034(14)
C17 0.0248(16) 0.0435(19) 0.0335(17) -0.0013(14) 0.0112(13) -0.0045(14)
C18 0.0276(15) 0.0303(15) 0.0276(15) -0.0029(12) 0.0101(13) -0.0018(12)
C19 0.0292(16) 0.0363(17) 0.0311(16) 0.0015(13) 0.0090(13) -0.0043(13)
C20 0.0289(17) 0.056(3) 0.0347(18) 0.0021(16) 0.0065(14) -0.0115(16)
C21 0.0308(18) 0.066(3) 0.044(2) -0.0166(18) 0.0103(16) -0.0223(19)
C22 0.047(3) 0.0397(19) 0.048(3) -0.0160(17) 0.0132(18) -0.0165(17)
C23 0.0388(18) 0.0290(16) 0.045(2) -0.0013(14) 0.0147(16) -0.0061(14)
C24 0.0258(15) 0.0303(15) 0.0271(15) 0.0063(12) 0.0069(12) -0.0023(12)
C25 0.0341(18) 0.0413(19) 0.0340(18) -0.0023(15) 0.0081(15) -0.0056(15)
C26 0.0340(19) 0.048(2) 0.045(2) -0.0031(16) 0.0062(16) -0.0114(17)
C27 0.0349(19) 0.055(3) 0.0331(19) 0.0130(17) 0.0001(15) -0.0164(16)
C28 0.049(3) 0.049(2) 0.0297(18) 0.0180(18) 0.0057(16) -0.0003(15)
C29 0.043(2) 0.0359(18) 0.0304(17) 0.0039(15) 0.0103(15) -0.0000(14)
C30 0.0277(16) 0.0380(18) 0.0265(15) -0.0033(13) 0.0114(13) -0.0048(13)
C31 0.0260(16) 0.0342(17) 0.0270(16) -0.0033(13) 0.0086(13) -0.0010(13)
C32 0.0216(14) 0.0283(15) 0.0326(16) -0.0021(12) 0.0039(12) -0.0052(13)
C33 0.0320(17) 0.0339(17) 0.0362(18) -0.0033(14) 0.0105(14) -0.0058(14)
C34 0.0288(17) 0.0347(17) 0.047(2) 0.0037(13) 0.0149(15) -0.0059(15)
C35 0.0339(18) 0.0298(17) 0.0438(19) 0.0047(14) 0.0056(15) -0.0032(14)
C36 0.0310(17) 0.0322(16) 0.0315(17) 0.0015(13) 0.0018(14) 0.0025(13)
C37 0.0278(16) 0.0321(16) 0.0303(16) -0.0010(13) 0.0062(13) -0.0039(13)
C38 0.0225(14) 0.0221(14) 0.0288(15) -0.0011(11) 0.0020(12) -0.0010(12)
C39 0.0167(13) 0.0306(15) 0.0277(15) -0.0023(11) 0.0052(12) -0.0023(12)
C40 0.0221(14) 0.0237(14) 0.0278(15) -0.0056(11) 0.0033(12) -0.0009(12)
C41 0.0206(14) 0.0201(13) 0.0267(15) -0.0027(11) 0.0014(11) -0.0023(11)
C42 0.0213(14) 0.0227(14) 0.0235(14) -0.0027(11) 0.0022(12) -0.0021(11)
C43 0.0329(17) 0.0260(16) 0.0389(18) 0.0042(13) 0.0043(14) 0.0024(13)
C44 0.0286(17) 0.0456(19) 0.0334(17) -0.0035(14) 0.0128(14) -0.0054(15)
C45 0.0302(17) 0.0329(17) 0.0354(17) -0.0076(13) 0.0053(14) 0.0087(14)
C46 0.0295(16) 0.0244(15) 0.0383(18) 0.0008(13) 0.0031(14) -0.0049(13)
C47 0.0366(18) 0.0369(17) 0.0275(16) -0.0004(14) 0.0116(14) 0.0010(13)
C48 0.0247(15) 0.0352(16) 0.0225(14) -0.0015(13) 0.0089(12) -0.0004(12)
C49 0.0230(15) 0.0403(17) 0.0243(15) -0.0060(13) 0.0091(12) -0.0061(13)
C50 0.0276(15) 0.0248(14) 0.0285(15) 0.0007(12) 0.0096(13) 0.0015(12)
C51 0.0312(16) 0.0254(15) 0.0301(16) -0.0031(12) 0.0097(13) -0.0029(12)
C52 0.0298(16) 0.0263(15) 0.0255(15) 0.0001(12) 0.0076(13) 0.0002(12)
C53 0.0283(16) 0.0324(16) 0.0243(15) -0.0021(12) 0.0094(12) -0.0022(12)
C54 0.0268(15) 0.0320(16) 0.0274(15) -0.0003(12) 0.0135(13) -0.0009(12)
C55 0.0245(15) 0.0312(15) 0.0261(15) 0.0014(12) 0.0075(12) 0.0004(12)
C56 0.0370(19) 0.0321(17) 0.048(2) 0.0014(14) 0.0163(16) 0.0011(15)
C57 0.051(3) 0.041(2) 0.056(3) 0.0184(18) 0.0138(19) 0.0061(18)
C58 0.0272(18) 0.068(3) 0.048(3) 0.0137(18) 0.0062(16) 0.006(2)
C59 0.0274(17) 0.061(3) 0.040(2) -0.0016(16) 0.0058(15) -0.0008(17)
C60 0.0272(16) 0.0419(18) 0.0315(17) -0.0049(14) 0.0064(13) -0.0016(14)
C61 0.0267(15) 0.0295(15) 0.0240(15) -0.0051(12) 0.0041(12) 0.0026(12)
C62 0.0329(17) 0.0362(17) 0.0254(15) -0.0068(14) 0.0065(13) -0.0003(13)
C63 0.041(2) 0.050(2) 0.0224(15) -0.0148(17) 0.0022(14) 0.0037(14)
C64 0.037(2) 0.053(3) 0.037(2) -0.0073(17) -0.0015(16) 0.0165(17)
C65 0.044(3) 0.052(3) 0.048(3) 0.0092(18) 0.0032(18) 0.0110(19)
C66 0.043(2) 0.0396(19) 0.0345(19) 0.0059(16) 0.0044(16) 0.0021(15)
C67 0.0234(14) 0.0266(15) 0.0230(14) 0.0007(11) 0.0078(12) 0.0010(11)
C68 0.0246(15) 0.0273(15) 0.0260(15) 0.0023(12) 0.0065(12) 0.0007(12)
C69 0.0185(13) 0.0203(13) 0.0277(15) 0.0038(11) 0.0017(11) 0.0018(11)
C70 0.0260(15) 0.0253(14) 0.0278(15) 0.0028(12) 0.0050(12) 0.0030(12)
C71 0.0293(16) 0.0272(15) 0.0342(17) -0.0007(12) 0.0072(13) 0.0100(13)
C72 0.0307(16) 0.0200(14) 0.0366(17) -0.0019(12) 0.0017(14) 0.0012(12)
C73 0.0267(15) 0.0240(14) 0.0288(15) 0.0007(12) 0.0021(12) -0.0038(12)
C74 0.0240(14) 0.0249(14) 0.0255(15) 0.0026(11) 0.0041(12) 0.0031(11)

loop_
_atom_type_symbol
_atom_type_description
_atom_type_scat_dispersion_real
_atom_type_scat_dispersion_imag
_atom_type_scat_source
C C 0.0033 0.0016
;
International Tables for Crystallography
(1992, Vol. C, Tables 4.2.6.8 and 6.1.1.4)
;
H H 0.0000 0.0000
;
International Tables for Crystallography
(1992, Vol. C, Table 6.1.1.4)
;
N N 0.0061 0.0033
;
International Tables for Crystallography
(1992, Vol. C, Tables 4.2.6.8 and 6.1.1.4)
;
O O 0.0106 0.0060
;
International Tables for Crystallography
(1992, Vol. C, Tables 4.2.6.8 and 6.1.1.4)
;
P P 0.1023 0.0942
;
International Tables for Crystallography
(1992, Vol. C, Tables 4.2.6.8 and 6.1.1.4)
;
Pd Pd -0.9988 1.0072
;
International Tables for Crystallography
(1992, Vol. C, Tables 4.2.6.8 and 6.1.1.4)
;
Rh Rh -1.1178 0.9187
;
International Tables for Crystallography
(1992, Vol. C, Tables 4.2.6.8 and 6.1.1.4)
;
S S 0.1246 0.1234
;
International Tables for Crystallography
(1992, Vol. C, Tables 4.2.6.8 and 6.1.1.4)
;

loop_
_geom_angle_atom_site_label_1
_geom_angle_atom_site_label_2
_geom_angle_atom_site_label_3
_geom_angle
_geom_angle_publ_flag
S1 Pd1 S2 86.84(4) yes
S1 Pd1 P1 88.88(3) yes
S1 Pd1 P2 167.54(3) yes
S2 Pd1 P1 167.54(3) yes
S2 Pd1 P2 87.64(4) yes
P1 Pd1 P2 94.18(3) yes
S3 Pd2 S4 86.51(3) yes
S3 Pd2 P3 88.45(3) yes
S3 Pd2 P4 168.08(3) yes
S4 Pd2 P3 166.46(3) yes
S4 Pd2 P4 88.20(3) yes
P3 Pd2 P4 94.30(3) yes
S1 Rh1 S2 83.70(3) yes
S1 Rh1 C1 136.85(10) yes
S1 Rh1 C2 161.46(11) yes
S1 Rh1 C3 124.04(11) yes
S1 Rh1 C4 97.16(10) yes
S1 Rh1 C5 102.84(10) yes
S1 Rh1 C30 90.57(10) yes
S2 Rh1 C1 139.24(10) yes
S2 Rh1 C2 102.06(11) yes
S2 Rh1 C3 91.99(11) yes
S2 Rh1 C4 116.89(11) yes
S2 Rh1 C5 154.21(10) yes
S2 Rh1 C30 91.10(9) yes
C1 Rh1 C2 38.67(14) yes
C1 Rh1 C3 64.07(13) yes
C1 Rh1 C4 63.75(12) yes
C1 Rh1 C5 38.14(13) yes
C1 Rh1 C30 92.14(12) yes
C2 Rh1 C3 39.08(15) yes
C2 Rh1 C4 64.46(15) yes
C2 Rh1 C5 64.62(14) yes
C2 Rh1 C30 106.76(14) yes
C3 Rh1 C4 37.45(16) yes
C3 Rh1 C5 63.51(14) yes
C3 Rh1 C30 145.38(14) yes
C4 Rh1 C5 38.08(13) yes
C4 Rh1 C30 151.55(13) yes
C5 Rh1 C30 113.49(12) yes
S3 Rh2 S4 83.52(3) yes
S3 Rh2 C38 137.62(10) yes
S3 Rh2 C39 158.34(9) yes
S3 Rh2 C40 120.59(8) yes
S3 Rh2 C41 94.86(8) yes
S3 Rh2 C42 102.06(9) yes
S3 Rh2 C67 91.01(9) yes
S4 Rh2 C38 138.69(10) yes
S4 Rh2 C39 102.44(9) yes
S4 Rh2 C40 94.85(8) yes
S4 Rh2 C41 120.63(8) yes
S4 Rh2 C42 158.17(8) yes
S4 Rh2 C67 89.69(8) yes
C38 Rh2 C39 38.81(13) yes
C38 Rh2 C40 64.03(11) yes
C38 Rh2 C41 63.62(11) yes
C38 Rh2 C42 38.34(12) yes
C38 Rh2 C67 92.44(11) yes
C39 Rh2 C40 38.85(11) yes
C39 Rh2 C41 64.06(12) yes
C39 Rh2 C42 65.10(12) yes
C39 Rh2 C67 109.65(12) yes
C40 Rh2 C41 37.17(12) yes
C40 Rh2 C42 64.01(11) yes
C40 Rh2 C67 148.37(12) yes
C41 Rh2 C42 38.50(11) yes
C41 Rh2 C67 149.55(11) yes
C42 Rh2 C67 111.08(11) yes
Pd1 S1 Rh1 85.69(3) yes
Pd1 S1 C11 98.29(11) yes
Rh1 S1 C11 109.88(11) yes
Pd1 S2 Rh1 86.55(4) yes
Pd1 S2 C17 99.22(11) yes
Rh1 S2 C17 109.75(11) yes
Pd2 S3 Rh2 86.68(3) yes
Pd2 S3 C48 97.77(10) yes
Rh2 S3 C48 107.31(10) yes
Pd2 S4 Rh2 86.82(3) yes
Pd2 S4 C54 98.16(11) yes
Rh2 S4 C54 110.28(9) yes
Pd1 P1 C12 105.54(11) yes
Pd1 P1 C13 109.57(12) yes
Pd1 P1 C18 121.25(12) yes
C12 P1 C13 108.29(15) yes
C12 P1 C18 103.58(15) yes
C13 P1 C18 107.87(14) yes
Pd1 P2 C15 110.30(12) yes
Pd1 P2 C16 107.10(11) yes
Pd1 P2 C24 120.48(11) yes
C15 P2 C16 107.05(17) yes
C15 P2 C24 106.25(14) yes
C16 P2 C24 104.87(16) yes
Pd2 P3 C49 106.18(11) yes
Pd2 P3 C50 110.10(12) yes
Pd2 P3 C55 120.73(12) yes
C49 P3 C50 107.10(15) yes
C49 P3 C55 104.21(15) yes
C50 P3 C55 107.63(14) yes
Pd2 P4 C52 111.17(11) yes
Pd2 P4 C53 106.24(10) yes
Pd2 P4 C61 119.97(11) yes
C52 P4 C53 107.72(16) yes
C52 P4 C61 106.33(14) yes
C53 P4 C61 104.70(15) yes
O1 N1 O2 118.6(4) yes
O1 N1 O3 122.3(4) yes
O2 N1 O3 119.0(4) yes
O4 N2 O5 120.0(4) yes
O4 N2 O6 120.6(3) yes
O5 N2 O6 119.3(4) yes
Rh1 C1 C2 69.64(17) yes
Rh1 C1 C5 70.88(17) yes
Rh1 C1 C6 126.5(3) yes
C2 C1 C5 108.2(3) yes
C2 C1 C6 125.3(4) yes
C5 C1 C6 126.5(4) yes
Rh1 C2 C1 71.7(2) yes
Rh1 C2 C3 72.6(2) yes
Rh1 C2 C7 124.7(3) yes
C1 C2 C3 107.1(4) yes
C1 C2 C7 125.1(4) yes
C3 C2 C7 127.7(4) yes
Rh1 C3 C2 68.4(2) yes
Rh1 C3 C4 71.9(3) yes
Rh1 C3 C8 125.8(3) yes
C2 C3 C4 108.2(4) yes
C2 C3 C8 125.3(4) yes
C4 C3 C8 126.5(4) yes
Rh1 C4 C3 70.6(2) yes
Rh1 C4 C5 69.13(18) yes
Rh1 C4 C9 127.2(3) yes
C3 C4 C5 107.6(4) yes
C3 C4 C9 126.7(4) yes
C5 C4 C9 125.7(4) yes
Rh1 C5 C1 70.99(18) yes
Rh1 C5 C4 72.79(19) yes
Rh1 C5 C10 128.1(3) yes
C1 C5 C4 108.8(4) yes
C1 C5 C10 125.3(4) yes
C4 C5 C10 125.4(4) yes
S1 C11 C12 109.8(3) yes
P1 C12 C11 111.3(3) yes
P1 C13 C14 114.1(3) yes
C13 C14 C15 115.8(3) yes
P2 C15 C14 113.9(3) yes
P2 C16 C17 109.8(3) yes
S2 C17 C16 109.7(3) yes
P1 C18 C19 123.3(3) yes
P1 C18 C23 117.4(3) yes
C19 C18 C23 119.2(3) yes
C18 C19 C20 120.1(4) yes
C19 C20 C21 120.4(4) yes
C20 C21 C22 120.2(4) yes
C21 C22 C23 119.9(4) yes
C18 C23 C22 120.1(4) yes
P2 C24 C25 120.6(3) yes
P2 C24 C29 120.3(3) yes
C25 C24 C29 119.1(3) yes
C24 C25 C26 120.2(4) yes
C25 C26 C27 120.4(4) yes
C26 C27 C28 119.6(3) yes
C27 C28 C29 121.0(4) yes
C24 C29 C28 119.8(4) yes
Rh1 C30 C31 176.4(3) yes
C30 C31 C32 179.0(3) yes
C31 C32 C33 121.1(4) yes
C31 C32 C37 120.7(4) yes
C33 C32 C37 118.3(3) yes
C32 C33 C34 120.4(4) yes
C33 C34 C35 120.8(4) yes
C34 C35 C36 119.0(4) yes
C35 C36 C37 121.2(4) yes
C32 C37 C36 120.2(4) yes
Rh2 C38 C39 69.79(15) yes
Rh2 C38 C42 70.65(16) yes
Rh2 C38 C43 126.3(2) yes
C39 C38 C42 108.6(3) yes
C39 C38 C43 126.0(3) yes
C42 C38 C43 125.4(3) yes
Rh2 C39 C38 71.39(18) yes
Rh2 C39 C40 72.77(17) yes
Rh2 C39 C44 125.5(2) yes
C38 C39 C40 107.1(3) yes
C38 C39 C44 125.9(3) yes
C40 C39 C44 126.8(3) yes
Rh2 C40 C39 68.39(16) yes
Rh2 C40 C41 71.71(17) yes
Rh2 C40 C45 126.08(19) yes
C39 C40 C41 108.1(3) yes
C39 C40 C45 126.0(3) yes
C41 C40 C45 125.9(3) yes
Rh2 C41 C40 71.12(16) yes
Rh2 C41 C42 68.88(15) yes
Rh2 C41 C46 126.37(19) yes
C40 C41 C42 108.6(3) yes
C40 C41 C46 127.1(3) yes
C42 C41 C46 124.4(3) yes
Rh2 C42 C38 71.01(16) yes
Rh2 C42 C41 72.62(15) yes
Rh2 C42 C47 127.5(2) yes
C38 C42 C41 107.4(3) yes
C38 C42 C47 126.2(3) yes
C41 C42 C47 126.0(3) yes
S3 C48 C49 110.9(2) yes
P3 C49 C48 110.2(3) yes
P3 C50 C51 114.5(2) yes
C50 C51 C52 115.4(3) yes
P4 C52 C51 114.2(3) yes
P4 C53 C54 109.9(3) yes
S4 C54 C53 110.0(3) yes
P3 C55 C56 117.6(3) yes
P3 C55 C60 122.8(3) yes
C56 C55 C60 119.5(3) yes
C55 C56 C57 119.8(4) yes
C56 C57 C58 120.5(4) yes
C57 C58 C59 120.1(4) yes
C58 C59 C60 120.2(4) yes
C55 C60 C59 119.8(4) yes
P4 C61 C62 119.3(3) yes
P4 C61 C66 121.0(3) yes
C62 C61 C66 119.7(3) yes
C61 C62 C63 119.3(4) yes
C62 C63 C64 120.4(4) yes
C63 C64 C65 120.1(4) yes
C64 C65 C66 120.4(4) yes
C61 C66 C65 120.1(4) yes
Rh2 C67 C68 177.8(3) yes
C67 C68 C69 177.4(3) yes
C68 C69 C70 120.7(3) yes
C68 C69 C74 120.9(3) yes
C70 C69 C74 118.4(3) yes
C69 C70 C71 120.6(3) yes
C70 C71 C72 120.5(4) yes
C71 C72 C73 119.4(3) yes
C72 C73 C74 120.6(3) yes
C69 C74 C73 120.4(3) yes
C1 C6 H6A 109.453 no
C1 C6 H6B 109.465 no
C1 C6 H6C 109.471 no
H6A C6 H6B 109.472 no
H6A C6 H6C 109.477 no
H6B C6 H6C 109.489 no
C2 C7 H7A 109.482 no
C2 C7 H7B 109.474 no
C2 C7 H7C 109.475 no
H7A C7 H7B 109.470 no
H7A C7 H7C 109.464 no
H7B C7 H7C 109.463 no
C3 C8 H8A 109.477 no
C3 C8 H8B 109.471 no
C3 C8 H8C 109.484 no
H8A C8 H8B 109.471 no
H8A C8 H8C 109.464 no
H8B C8 H8C 109.461 no
C4 C9 H9A 109.465 no
C4 C9 H9B 109.476 no
C4 C9 H9C 109.469 no
H9A C9 H9B 109.475 no
H9A C9 H9C 109.470 no
H9B C9 H9C 109.472 no
C5 C10 H10A 109.466 no
C5 C10 H10B 109.465 no
C5 C10 H10C 109.470 no
H10A C10 H10B 109.468 no
H10A C10 H10C 109.474 no
H10B C10 H10C 109.484 no
S1 C11 H11A 109.697 no
S1 C11 H11B 109.713 no
C12 C11 H11A 109.709 no
C12 C11 H11B 109.699 no
H11A C11 H11B 108.189 no
P1 C12 H12A 109.363 no
P1 C12 H12B 109.357 no
C11 C12 H12A 109.372 no
C11 C12 H12B 109.365 no
H12A C12 H12B 107.993 no
P1 C13 H13A 108.734 no
P1 C13 H13B 108.721 no
C14 C13 H13A 108.726 no
C14 C13 H13B 108.720 no
H13A C13 H13B 107.635 no
C13 C14 H14A 108.347 no
C13 C14 H14B 108.336 no
C15 C14 H14A 108.342 no
C15 C14 H14B 108.345 no
H14A C14 H14B 107.422 no
P2 C15 H15A 108.759 no
P2 C15 H15B 108.761 no
C14 C15 H15A 108.772 no
C14 C15 H15B 108.781 no
H15A C15 H15B 107.659 no
P2 C16 H16A 109.726 no
P2 C16 H16B 109.719 no
C17 C16 H16A 109.709 no
C17 C16 H16B 109.711 no
H16A C16 H16B 108.202 no
S2 C17 H17A 109.726 no
S2 C17 H17B 109.734 no
C16 C17 H17A 109.733 no
C16 C17 H17B 109.732 no
H17A C17 H17B 108.199 no
C18 C19 H19 119.923 no
C20 C19 H19 119.940 no
C19 C20 H20 119.775 no
C21 C20 H20 119.781 no
C20 C21 H21 119.899 no
C22 C21 H21 119.903 no
C21 C22 H22 120.043 no
C23 C22 H22 120.071 no
C18 C23 H23 119.960 no
C22 C23 H23 119.956 no
C24 C25 H25 119.906 no
C26 C25 H25 119.935 no
C25 C26 H26 119.770 no
C27 C26 H26 119.781 no
C26 C27 H27 120.222 no
C28 C27 H27 120.208 no
C27 C28 H28 119.517 no
C29 C28 H28 119.504 no
C24 C29 H29 120.110 no
C28 C29 H29 120.107 no
C32 C33 H33 119.786 no
C34 C33 H33 119.770 no
C33 C34 H34 119.612 no
C35 C34 H34 119.604 no
C34 C35 H35 120.492 no
C36 C35 H35 120.487 no
C35 C36 H36 119.407 no
C37 C36 H36 119.384 no
C32 C37 H37 119.879 no
C36 C37 H37 119.872 no
C38 C43 H43A 109.474 no
C38 C43 H43B 109.464 no
C38 C43 H43C 109.461 no
H43A C43 H43B 109.472 no
H43A C43 H43C 109.478 no
H43B C43 H43C 109.479 no
C39 C44 H44A 109.459 no
C39 C44 H44B 109.461 no
C39 C44 H44C 109.466 no
H44A C44 H44B 109.487 no
H44A C44 H44C 109.483 no
H44B C44 H44C 109.471 no
C40 C45 H45A 109.478 no
C40 C45 H45B 109.466 no
C40 C45 H45C 109.463 no
H45A C45 H45B 109.478 no
H45A C45 H45C 109.471 no
H45B C45 H45C 109.472 no
C41 C46 H46A 109.466 no
C41 C46 H46B 109.466 no
C41 C46 H46C 109.481 no
H46A C46 H46B 109.464 no
H46A C46 H46C 109.481 no
H46B C46 H46C 109.470 no
C42 C47 H47A 109.467 no
C42 C47 H47B 109.455 no
C42 C47 H47C 109.470 no
H47A C47 H47B 109.474 no
H47A C47 H47C 109.476 no
H47B C47 H47C 109.484 no
S3 C48 H48A 109.464 no
S3 C48 H48B 109.465 no
C49 C48 H48A 109.452 no
C49 C48 H48B 109.453 no
H48A C48 H48B 108.052 no
P3 C49 H49A 109.609 no
P3 C49 H49B 109.611 no
C48 C49 H49A 109.608 no
C48 C49 H49B 109.599 no
H49A C49 H49B 108.138 no
P3 C50 H50A 108.633 no
P3 C50 H50B 108.646 no
C51 C50 H50A 108.644 no
C51 C50 H50B 108.651 no
H50A C50 H50B 107.606 no
C50 C51 H51A 108.433 no
C50 C51 H51B 108.417 no
C52 C51 H51A 108.420 no
C52 C51 H51B 108.409 no
H51A C51 H51B 107.474 no
P4 C52 H52A 108.694 no
P4 C52 H52B 108.701 no
C51 C52 H52A 108.706 no
C51 C52 H52B 108.707 no
H52A C52 H52B 107.626 no
P4 C53 H53A 109.694 no
P4 C53 H53B 109.687 no
C54 C53 H53A 109.702 no
C54 C53 H53B 109.699 no
H53A C53 H53B 108.178 no
S4 C54 H54A 109.660 no
S4 C54 H54B 109.652 no
C53 C54 H54A 109.651 no
C53 C54 H54B 109.640 no
H54A C54 H54B 108.172 no
C55 C56 H56 120.093 no
C57 C56 H56 120.109 no
C56 C57 H57 119.762 no
C58 C57 H57 119.787 no
C57 C58 H58 119.928 no
C59 C58 H58 119.943 no
C58 C59 H59 119.877 no
C60 C59 H59 119.886 no
C55 C60 H60 120.075 no
C59 C60 H60 120.078 no
C61 C62 H62 120.371 no
C63 C62 H62 120.358 no
C62 C63 H63 119.821 no
C64 C63 H63 119.811 no
C63 C64 H64 119.933 no
C65 C64 H64 119.939 no
C64 C65 H65 119.804 no
C66 C65 H65 119.798 no
C61 C66 H66 119.961 no
C65 C66 H66 119.950 no
C69 C70 H70 119.708 no
C71 C70 H70 119.690 no
C70 C71 H71 119.740 no
C72 C71 H71 119.737 no
C71 C72 H72 120.271 no
C73 C72 H72 120.281 no
C72 C73 H73 119.683 no
C74 C73 H73 119.679 no
C69 C74 H74 119.786 no
C73 C74 H74 119.795 no

loop_
_geom_bond_atom_site_label_1
_geom_bond_atom_site_label_2
_geom_bond_distance
_geom_bond_publ_flag
Pd1 S1 2.3506(9) yes
Pd1 S2 2.3340(10) yes
Pd1 P1 2.2468(10) yes
Pd1 P2 2.2459(9) yes
Pd2 S3 2.3388(9) yes
Pd2 S4 2.3448(10) yes
Pd2 P3 2.2523(10) yes
Pd2 P4 2.2481(9) yes
Rh1 S1 2.4235(10) yes
Rh1 S2 2.4023(10) yes
Rh1 C1 2.171(3) yes
Rh1 C2 2.144(4) yes
Rh1 C3 2.201(4) yes
Rh1 C4 2.218(4) yes
Rh1 C5 2.170(3) yes
Rh1 C30 2.021(4) yes
Rh2 S3 2.4152(10) yes
Rh2 S4 2.4034(9) yes
Rh2 C38 2.172(3) yes
Rh2 C39 2.151(3) yes
Rh2 C40 2.210(3) yes
Rh2 C41 2.217(3) yes
Rh2 C42 2.167(3) yes
Rh2 C67 2.005(3) yes
S1 C11 1.840(4) yes
S2 C17 1.838(4) yes
S3 C48 1.833(4) yes
S4 C54 1.840(4) yes
P1 C12 1.837(4) yes
P1 C13 1.818(3) yes
P1 C18 1.815(3) yes
P2 C15 1.817(4) yes
P2 C16 1.833(4) yes
P2 C24 1.812(3) yes
P3 C49 1.839(3) yes
P3 C50 1.812(3) yes
P3 C55 1.809(3) yes
P4 C52 1.820(3) yes
P4 C53 1.846(4) yes
P4 C61 1.814(3) yes
O1 N1 1.248(5) yes
O2 N1 1.222(5) yes
O3 N1 1.227(5) yes
O4 N2 1.243(5) yes
O5 N2 1.264(4) yes
O6 N2 1.245(5) yes
C1 C2 1.429(6) yes
C1 C5 1.418(5) yes
C1 C6 1.494(5) yes
C2 C3 1.454(6) yes
C2 C7 1.496(7) yes
C3 C4 1.419(7) yes
C3 C8 1.500(7) yes
C4 C5 1.432(5) yes
C4 C9 1.495(6) yes
C5 C10 1.503(6) yes
C11 C12 1.527(5) yes
C13 C14 1.543(5) yes
C14 C15 1.530(6) yes
C16 C17 1.526(4) yes
C18 C19 1.386(5) yes
C18 C23 1.404(5) yes
C19 C20 1.396(5) yes
C20 C21 1.372(6) yes
C21 C22 1.389(6) yes
C22 C23 1.392(5) yes
C24 C25 1.392(5) yes
C24 C29 1.390(5) yes
C25 C26 1.392(5) yes
C26 C27 1.372(6) yes
C27 C28 1.375(6) yes
C28 C29 1.388(5) yes
C30 C31 1.170(5) yes
C31 C32 1.453(5) yes
C32 C33 1.401(6) yes
C32 C37 1.410(5) yes
C33 C34 1.380(5) yes
C34 C35 1.397(6) yes
C35 C36 1.375(6) yes
C36 C37 1.383(5) yes
C38 C39 1.437(5) yes
C38 C42 1.425(5) yes
C38 C43 1.498(5) yes
C39 C40 1.451(5) yes
C39 C44 1.499(6) yes
C40 C41 1.411(5) yes
C40 C45 1.501(5) yes
C41 C42 1.446(4) yes
C41 C46 1.500(5) yes
C42 C47 1.489(5) yes
C48 C49 1.530(4) yes
C50 C51 1.530(5) yes
C51 C52 1.537(5) yes
C53 C54 1.519(4) yes
C55 C56 1.398(5) yes
C55 C60 1.398(5) yes
C56 C57 1.391(6) yes
C57 C58 1.380(6) yes
C58 C59 1.385(6) yes
C59 C60 1.392(5) yes
C61 C62 1.399(5) yes
C61 C66 1.381(5) yes
C62 C63 1.388(5) yes
C63 C64 1.383(6) yes
C64 C65 1.366(6) yes
C65 C66 1.388(5) yes
C67 C68 1.198(4) yes
C68 C69 1.444(4) yes
C69 C70 1.399(5) yes
C69 C74 1.404(5) yes
C70 C71 1.377(5) yes
C71 C72 1.390(5) yes
C72 C73 1.380(5) yes
C73 C74 1.382(4) yes
C6 H6A 0.980 no
C6 H6B 0.980 no
C6 H6C 0.980 no
C7 H7A 0.980 no
C7 H7B 0.980 no
C7 H7C 0.980 no
C8 H8A 0.980 no
C8 H8B 0.980 no
C8 H8C 0.980 no
C9 H9A 0.980 no
C9 H9B 0.980 no
C9 H9C 0.980 no
C10 H10A 0.980 no
C10 H10B 0.980 no
C10 H10C 0.980 no
C11 H11A 0.990 no
C11 H11B 0.990 no
C12 H12A 0.990 no
C12 H12B 0.990 no
C13 H13A 0.990 no
C13 H13B 0.990 no
C14 H14A 0.990 no
C14 H14B 0.990 no
C15 H15A 0.990 no
C15 H15B 0.990 no
C16 H16A 0.990 no
C16 H16B 0.990 no
C17 H17A 0.990 no
C17 H17B 0.990 no
C19 H19 0.950 no
C20 H20 0.950 no
C21 H21 0.950 no
C22 H22 0.950 no
C23 H23 0.950 no
C25 H25 0.950 no
C26 H26 0.950 no
C27 H27 0.950 no
C28 H28 0.950 no
C29 H29 0.950 no
C33 H33 0.950 no
C34 H34 0.950 no
C35 H35 0.950 no
C36 H36 0.950 no
C37 H37 0.950 no
C43 H43A 0.980 no
C43 H43B 0.980 no
C43 H43C 0.980 no
C44 H44A 0.980 no
C44 H44B 0.980 no
C44 H44C 0.980 no
C45 H45A 0.980 no
C45 H45B 0.980 no
C45 H45C 0.980 no
C46 H46A 0.980 no
C46 H46B 0.980 no
C46 H46C 0.980 no
C47 H47A 0.980 no
C47 H47B 0.980 no
C47 H47C 0.980 no
C48 H48A 0.990 no
C48 H48B 0.990 no
C49 H49A 0.990 no
C49 H49B 0.990 no
C50 H50A 0.990 no
C50 H50B 0.990 no
C51 H51A 0.990 no
C51 H51B 0.990 no
C52 H52A 0.990 no
C52 H52B 0.990 no
C53 H53A 0.990 no
C53 H53B 0.990 no
C54 H54A 0.990 no
C54 H54B 0.990 no
C56 H56 0.950 no
C57 H57 0.950 no
C58 H58 0.950 no
C59 H59 0.950 no
C60 H60 0.950 no
C62 H62 0.950 no
C63 H63 0.950 no
C64 H64 0.950 no
C65 H65 0.950 no
C66 H66 0.950 no
C70 H70 0.950 no
C71 H71 0.950 no
C72 H72 0.950 no
C73 H73 0.950 no
C74 H74 0.950 no

loop_
_geom_contact_atom_site_label_1
_geom_contact_atom_site_label_2
_geom_contact_distance
_geom_contact_publ_flag
_geom_contact_site_symmetry_2
Pd1 C30 3.180(3) no .
Pd2 C67 3.184(3) no .
S2 C8 3.396(5) no .
S3 C46 3.548(4) no .
S4 C45 3.533(4) no .
P1 C15 3.453(4) no .
P2 C13 3.436(4) no .
P3 C52 3.452(4) no .
P4 C50 3.433(4) no .
C6 C7 3.153(7) no .
C6 C10 3.176(7) no .
C6 C30 3.244(5) no .
C7 C8 3.236(8) no .
C8 C9 3.203(9) no .
C9 C10 3.177(7) no .
C11 C30 3.296(5) no .
C12 C23 3.448(5) no .
C13 C19 3.198(5) no .
C14 C18 3.540(5) no .
C14 C19 3.572(5) no .
C14 C24 3.477(5) no .
C15 C29 3.406(5) no .
C16 C29 3.295(5) no .
C17 C30 3.313(5) no .
C18 C21 2.788(5) no .
C19 C22 2.778(6) no .
C20 C23 2.773(5) no .
C24 C27 2.786(5) no .
C25 C28 2.756(6) no .
C26 C29 2.766(6) no .
C30 C33 3.559(5) no .
C30 C37 3.551(5) no .
C32 C35 2.806(5) no .
C33 C36 2.771(6) no .
C34 C37 2.769(6) no .
C43 C44 3.195(6) no .
C43 C47 3.173(6) no .
C43 C67 3.244(4) no .
C44 C45 3.231(5) no .
C45 C46 3.194(6) no .
C46 C47 3.168(5) no .
C48 C67 3.235(5) no .
C49 C56 3.514(5) no .
C50 C60 3.186(5) no .
C51 C55 3.518(5) no .
C51 C60 3.578(5) no .
C51 C61 3.515(5) no .
C52 C62 3.404(5) no .
C53 C62 3.286(4) no .
C54 C67 3.253(5) no .
C55 C58 2.785(5) no .
C56 C59 2.780(6) no .
C57 C60 2.779(6) no .
C61 C64 2.772(5) no .
C62 C65 2.771(6) no .
C63 C66 2.762(5) no .
C67 C70 3.559(5) no .
C67 C74 3.576(4) no .
C69 C72 2.796(5) no .
C70 C73 2.768(5) no .
C71 C74 2.768(5) no .
O1 O7 3.335(8) no 2_545
O1 C7 3.211(6) no 3_566
O1 C10 3.392(5) no 2_545
O1 C36 3.249(6) no .
O1 C37 3.384(6) no .
O1 C60 3.535(5) no 4_555
O2 C50 3.225(5) no 4_555
O2 C51 3.324(5) no 4_555
O2 C60 3.561(5) no 4_555
O2 C63 3.320(5) no 1_556
O3 O7 2.897(8) no 2_545
O3 O7 2.919(9) no 4_565
O3 C7 3.278(7) no 3_566
O3 C15 3.583(6) no .
O3 C16 3.221(5) no .
O4 C53 3.400(5) no .
O5 C48 3.069(4) no 4_554
O5 C49 3.534(4) no 4_554
O5 C52 3.235(5) no .
O5 C53 3.338(5) no .
O5 C70 3.507(5) no 4_554
O6 C13 3.494(5) no 4_554
O6 C14 3.549(5) no 4_554
O6 C19 3.381(5) no 4_554
O6 C47 3.409(5) no 4_554
O6 C48 3.291(4) no 4_554
O6 C73 3.210(5) no .
O6 C74 3.390(4) no .
O7 O1 3.335(8) no 2_555
O7 O3 2.897(8) no 2_555
O7 O3 2.919(9) no 4_564
O7 O7 1.935(11) no 3_575
O7 N1 3.491(8) no 2_555
O7 C9 3.128(9) no .
O7 C17 3.533(9) no 2_555
O7 C17 3.353(9) no 4_564
N1 O7 3.491(8) no 2_545
N1 C7 3.214(6) no 3_566
N1 C36 3.513(5) no .
N1 C37 3.424(5) no .
N2 C48 3.364(4) no 4_554
N2 C52 3.515(5) no .
C1 C36 3.485(5) no 2_555
C2 C35 3.456(5) no 2_555
C2 C36 3.574(5) no 2_555
C3 C37 3.591(5) no 2_555
C4 C37 3.473(5) no 2_555
C7 O1 3.211(6) no 3_566
C7 O3 3.278(7) no 3_566
C7 N1 3.214(6) no 3_566
C9 O7 3.128(9) no .
C10 O1 3.392(5) no 2_555
C12 C27 3.553(6) no 4_564
C13 O6 3.494(5) no 4_555
C14 O6 3.549(5) no 4_555
C15 O3 3.583(6) no .
C16 O3 3.221(5) no .
C17 O7 3.533(9) no 2_545
C17 O7 3.353(9) no 4_565
C19 O6 3.381(5) no 4_555
C27 C12 3.553(6) no 4_565
C35 C2 3.456(5) no 2_545
C35 C62 3.544(5) no 4_555
C35 C63 3.586(6) no 4_555
C36 O1 3.249(6) no .
C36 N1 3.513(5) no .
C36 C1 3.485(5) no 2_545
C36 C2 3.574(5) no 2_545
C37 O1 3.384(6) no .
C37 N1 3.424(5) no .
C37 C3 3.591(5) no 2_545
C37 C4 3.473(5) no 2_545
C38 C72 3.404(5) no 2_655
C38 C73 3.435(4) no 2_655
C39 C71 3.536(4) no 2_655
C39 C72 3.457(4) no 2_655
C40 C70 3.576(4) no 2_655
C41 C74 3.392(4) no 2_655
C42 C73 3.380(4) no 2_655
C45 C70 3.567(4) no 2_655
C47 O6 3.409(5) no 4_555
C48 O5 3.069(4) no 4_555
C48 O6 3.291(4) no 4_555
C48 N2 3.364(4) no 4_555
C49 O5 3.534(4) no 4_555
C50 O2 3.225(5) no 4_554
C51 O2 3.324(5) no 4_554
C52 O5 3.235(5) no .
C52 N2 3.515(5) no .
C53 O4 3.400(5) no .
C53 O5 3.338(5) no .
C60 O1 3.535(5) no 4_554
C60 O2 3.561(5) no 4_554
C62 C35 3.544(5) no 4_554
C63 O2 3.320(5) no 1_554
C63 C35 3.586(6) no 4_554
C70 O5 3.507(5) no 4_555
C70 C40 3.576(4) no 2_645
C70 C45 3.567(4) no 2_645
C71 C39 3.536(4) no 2_645
C72 C38 3.404(5) no 2_645
C72 C39 3.457(4) no 2_645
C73 O6 3.210(5) no .
C73 C38 3.435(4) no 2_645
C73 C42 3.380(4) no 2_645
C74 O6 3.390(4) no .
C74 C41 3.392(4) no 2_645
Pd1 H11A 3.3178 no .
Pd1 H13A 3.4237 no .
Pd1 H15B 3.4459 no .
Pd1 H17B 3.3192 no .
Pd1 H23 3.4378 no .
Pd1 H25 3.2023 no .
Pd2 H48A 3.2713 no .
Pd2 H50A 3.4341 no .
Pd2 H52B 3.4877 no .
Pd2 H54B 3.2887 no .
Pd2 H56 3.3747 no .
Pd2 H66 3.2012 no .
Rh1 H6A 3.2951 no .
Rh1 H7A 3.2289 no .
Rh1 H8B 3.3117 no .
Rh1 H9A 3.3508 no .
Rh1 H10B 3.3397 no .
Rh1 H11A 3.3244 no .
Rh1 H17B 3.3135 no .
Rh2 H43A 3.2884 no .
Rh2 H44B 3.2752 no .
Rh2 H45B 3.3231 no .
Rh2 H46A 3.3381 no .
Rh2 H47B 3.3166 no .
Rh2 H48A 3.2397 no .
Rh2 H54B 3.3338 no .
S1 H9A 3.2677 no .
S1 H12A 2.9590 no .
S2 H8B 2.9298 no .
S2 H8C 3.4497 no .
S2 H16B 2.9589 no .
S3 H46A 3.1123 no .
S3 H46C 3.5788 no .
S3 H49A 2.9924 no .
S4 H44B 3.2776 no .
S4 H45B 3.1005 no .
S4 H45C 3.5618 no .
S4 H53B 2.9529 no .
P1 H11A 2.9892 no .
P1 H14B 2.8957 no .
P1 H19 2.9393 no .
P1 H23 2.8270 no .
P1 H25 3.4901 no .
P2 H14B 2.8843 no .
P2 H17B 2.9570 no .
P2 H25 2.8844 no .
P2 H29 2.8786 no .
P3 H48A 2.9827 no .
P3 H51A 2.8812 no .
P3 H56 2.8240 no .
P3 H60 2.9393 no .
P3 H66 3.5424 no .
P4 H51A 2.9021 no .
P4 H54B 2.9536 no .
P4 H62 2.8692 no .
P4 H66 2.8852 no .
C1 H7A 2.8533 no .
C1 H7B 2.8513 no .
C1 H7C 3.3729 no .
C1 H10A 2.8519 no .
C1 H10B 2.8540 no .
C1 H10C 3.3687 no .
C2 H6A 3.2178 no .
C2 H6B 3.1989 no .
C2 H6C 2.6576 no .
C2 H8A 3.2355 no .
C2 H8B 3.2368 no .
C2 H8C 2.6805 no .
C3 H7A 3.2796 no .
C3 H7B 3.2292 no .
C3 H7C 2.7227 no .
C3 H9A 2.8672 no .
C3 H9B 2.8674 no .
C3 H9C 3.3727 no .
C4 H8A 2.8649 no .
C4 H8B 2.8715 no .
C4 H8C 3.3749 no .
C4 H10A 3.1770 no .
C4 H10B 3.2593 no .
C4 H10C 2.6752 no .
C5 H6A 2.8640 no .
C5 H6B 2.8620 no .
C5 H6C 3.3700 no .
C5 H9A 3.2278 no .
C5 H9B 3.2045 no .
C5 H9C 2.6688 no .
C6 H7A 3.1235 no .
C6 H7B 3.1078 no .
C6 H10A 3.1510 no .
C6 H10B 3.1342 no .
C7 H6C 2.7071 no .
C7 H8C 2.8005 no .
C7 H17A 3.4532 no .
C8 H7C 2.8185 no .
C8 H9A 3.1715 no .
C8 H9B 3.1804 no .
C9 H8A 3.1653 no .
C9 H8B 3.1874 no .
C9 H10C 2.7436 no .
C10 H6A 3.1581 no .
C10 H6B 3.1324 no .
C10 H9C 2.7382 no .
C11 H10B 3.5180 no .
C11 H13A 3.4418 no .
C12 H13A 3.0631 no .
C12 H13B 3.1239 no .
C12 H23 3.3436 no .
C13 H11A 3.4435 no .
C13 H12B 2.9233 no .
C13 H15A 3.4205 no .
C13 H15B 2.7386 no .
C13 H19 2.7410 no .
C14 H19 3.0610 no .
C15 H13A 2.7368 no .
C15 H13B 3.4162 no .
C15 H16A 2.8870 no .
C15 H17B 3.3981 no .
C15 H29 3.1946 no .
C15 H37 3.5944 no .
C16 H15A 3.0861 no .
C16 H15B 3.0386 no .
C16 H29 3.0325 no .
C17 H7A 3.2928 no .
C17 H15B 3.4019 no .
C18 H12A 2.8217 no .
C18 H12B 3.2204 no .
C18 H13B 2.9993 no .
C18 H14B 3.0876 no .
C18 H20 3.2661 no .
C18 H22 3.2802 no .
C18 H25 3.0549 no .
C19 H13B 2.9012 no .
C19 H14B 2.9647 no .
C19 H21 3.2599 no .
C19 H23 3.2648 no .
C20 H22 3.2495 no .
C21 H19 3.2566 no .
C21 H23 3.2643 no .
C22 H20 3.2503 no .
C22 H25 3.5628 no .
C23 H12A 3.0246 no .
C23 H19 3.2671 no .
C23 H21 3.2643 no .
C23 H25 2.8788 no .
C24 H14B 3.0178 no .
C24 H15A 2.9662 no .
C24 H16A 3.2437 no .
C24 H16B 2.8609 no .
C24 H26 3.2681 no .
C24 H28 3.2587 no .
C25 H14B 3.4859 no .
C25 H27 3.2577 no .
C25 H29 3.2591 no .
C26 H28 3.2294 no .
C27 H25 3.2531 no .
C27 H29 3.2584 no .
C28 H26 3.2316 no .
C29 H15A 3.0376 no .
C29 H16A 3.2789 no .
C29 H16B 3.1642 no .
C29 H25 3.2574 no .
C29 H27 3.2608 no .
C30 H6A 2.7841 no .
C30 H6C 3.4269 no .
C30 H7A 3.3323 no .
C30 H11A 2.6170 no .
C30 H13A 3.5025 no .
C30 H15B 3.5348 no .
C30 H17B 2.6398 no .
C30 H33 3.5334 no .
C30 H37 3.5190 no .
C31 H6A 3.0556 no .
C31 H11A 2.8959 no .
C31 H13A 2.9617 no .
C31 H15B 2.9977 no .
C31 H17B 2.9021 no .
C31 H33 2.6566 no .
C31 H37 2.6591 no .
C32 H13A 2.8587 no .
C32 H15B 2.8813 no .
C32 H34 3.2695 no .
C32 H36 3.2763 no .
C33 H13A 2.8661 no .
C33 H35 3.2719 no .
C33 H37 3.2743 no .
C34 H36 3.2474 no .
C35 H33 3.2698 no .
C35 H37 3.2547 no .
C36 H15B 3.5315 no .
C36 H34 3.2449 no .
C37 H15B 2.7348 no .
C37 H33 3.2752 no .
C37 H35 3.2599 no .
C38 H44A 3.1885 no .
C38 H44B 3.2580 no .
C38 H44C 2.6808 no .
C38 H47A 2.8624 no .
C38 H47B 2.8557 no .
C38 H47C 3.3706 no .
C39 H43A 3.2298 no .
C39 H43B 3.2202 no .
C39 H43C 2.6794 no .
C39 H45A 3.2387 no .
C39 H45B 3.2426 no .
C39 H45C 2.6921 no .
C40 H44A 2.8996 no .
C40 H44B 2.8938 no .
C40 H44C 3.4078 no .
C40 H46A 2.8718 no .
C40 H46B 2.8716 no .
C40 H46C 3.3718 no .
C41 H45A 2.8524 no .
C41 H45B 2.8567 no .
C41 H45C 3.3641 no .
C41 H47A 3.1784 no .
C41 H47B 3.2690 no .
C41 H47C 2.6812 no .
C42 H43A 2.8570 no .
C42 H43B 2.8530 no .
C42 H43C 3.3720 no .
C42 H46A 3.2238 no .
C42 H46B 3.2159 no .
C42 H46C 2.6569 no .
C43 H44C 2.7652 no .
C43 H47A 3.1571 no .
C43 H47B 3.1243 no .
C44 H43C 2.7593 no .
C44 H45C 2.7994 no .
C44 H54A 3.5553 no .
C45 H44A 3.2208 no .
C45 H44B 3.1860 no .
C45 H46A 3.1691 no .
C45 H46B 3.1691 no .
C46 H45A 3.1599 no .
C46 H45B 3.1691 no .
C46 H47C 2.7318 no .
C47 H43A 3.1532 no .
C47 H43B 3.1263 no .
C47 H46C 2.7195 no .
C47 H48B 3.5382 no .
C48 H47B 3.3837 no .
C48 H50A 3.4557 no .
C49 H50A 3.0332 no .
C49 H50B 3.0879 no .
C49 H56 3.4444 no .
C50 H48A 3.4687 no .
C50 H49B 2.8766 no .
C50 H52A 3.4095 no .
C50 H52B 2.7311 no .
C50 H60 2.7380 no .
C51 H60 3.0988 no .
C52 H50A 2.7161 no .
C52 H50B 3.4072 no .
C52 H53A 2.9125 no .
C52 H54B 3.4332 no .
C52 H62 3.1881 no .
C53 H52A 3.1283 no .
C53 H52B 3.0482 no .
C53 H62 3.0209 no .
C54 H44B 3.1650 no .
C54 H52B 3.4385 no .
C55 H49A 2.8230 no .
C55 H49B 3.2674 no .
C55 H50B 2.9877 no .
C55 H51A 3.0629 no .
C55 H57 3.2700 no .
C55 H59 3.2722 no .
C55 H66 3.1297 no .
C56 H49A 3.1197 no .
C56 H58 3.2618 no .
C56 H60 3.2753 no .
C56 H66 2.8806 no .
C57 H59 3.2523 no .
C57 H66 3.5574 no .
C58 H56 3.2612 no .
C58 H60 3.2644 no .
C59 H57 3.2523 no .
C60 H50B 2.8752 no .
C60 H51A 2.9856 no .
C60 H56 3.2753 no .
C60 H58 3.2647 no .
C61 H51A 3.0696 no .
C61 H52A 2.9577 no .
C61 H53A 3.2642 no .
C61 H53B 2.8610 no .
C61 H63 3.2642 no .
C61 H65 3.2549 no .
C62 H52A 3.0193 no .
C62 H53A 3.2811 no .
C62 H53B 3.1417 no .
C62 H64 3.2605 no .
C62 H66 3.2637 no .
C63 H65 3.2390 no .
C64 H62 3.2624 no .
C64 H66 3.2438 no .
C65 H63 3.2365 no .
C66 H51A 3.5184 no .
C66 H62 3.2635 no .
C66 H64 3.2468 no .
C67 H43A 2.7491 no .
C67 H43C 3.4811 no .
C67 H48A 2.5323 no .
C67 H50A 3.5867 no .
C67 H54B 2.5792 no .
C67 H70 3.5200 no .
C67 H74 3.5484 no .
C68 H43A 3.0332 no .
C68 H48A 2.8083 no .
C68 H50A 3.0098 no .
C68 H52B 3.0858 no .
C68 H54B 2.8160 no .
C68 H70 2.6409 no .
C68 H74 2.6499 no .
C69 H50A 2.8146 no .
C69 H52B 2.8913 no .
C69 H71 3.2672 no .
C69 H73 3.2732 no .
C70 H50A 2.7384 no .
C70 H72 3.2597 no .
C70 H74 3.2679 no .
C71 H50A 3.4570 no .
C71 H73 3.2503 no .
C72 H70 3.2580 no .
C72 H74 3.2534 no .
C73 H52B 3.4704 no .
C73 H71 3.2490 no .
C74 H52B 2.7306 no .
C74 H70 3.2682 no .
C74 H72 3.2570 no .
H6A H7A 3.5920 no .
H6A H10A 3.2636 no .
H6A H10B 2.8148 no .
H6B H7B 3.5465 no .
H6B H10A 2.8061 no .
H6B H10B 3.2039 no .
H6C H7A 2.5460 no .
H6C H7B 2.5364 no .
H7A H8C 3.4865 no .
H7A H17A 2.9939 no .
H7A H17B 2.9194 no .
H7B H8C 3.4000 no .
H7C H8A 3.4668 no .
H7C H8B 3.4525 no .
H7C H8C 2.1429 no .
H7C H17A 3.1091 no .
H8A H9A 3.2480 no .
H8A H9B 2.8435 no .
H8B H9A 2.8565 no .
H8B H9B 3.2889 no .
H9A H10C 3.4077 no .
H9B H10C 3.3623 no .
H9C H10A 3.3293 no .
H9C H10B 3.4288 no .
H9C H10C 2.0622 no .
H10B H11A 3.3168 no .
H10B H11B 3.1218 no .
H11A H12A 2.8736 no .
H11A H12B 2.3478 no .
H11A H13A 2.9210 no .
H11A H33 3.1880 no .
H11B H12A 2.3443 no .
H11B H12B 2.4050 no .
H12A H23 2.8535 no .
H12B H13A 2.9719 no .
H12B H13B 2.7994 no .
H13A H14A 2.4370 no .
H13A H14B 2.8680 no .
H13A H15A 3.5880 no .
H13A H15B 2.5035 no .
H13A H33 2.8687 no .
H13B H14A 2.2877 no .
H13B H14B 2.4329 no .
H13B H15B 3.5819 no .
H13B H19 2.2598 no .
H14A H15A 2.2793 no .
H14A H15B 2.4212 no .
H14A H19 3.3733 no .
H14B H15A 2.4168 no .
H14B H15B 2.8588 no .
H14B H19 2.5533 no .
H14B H25 3.5923 no .
H15A H16A 2.7518 no .
H15A H29 2.6202 no .
H15B H16A 2.9350 no .
H15B H17B 2.8739 no .
H15B H37 2.6547 no .
H16A H17A 2.4131 no .
H16A H17B 2.3485 no .
H16A H29 2.7433 no .
H16B H17A 2.3485 no .
H16B H17B 2.8758 no .
H16B H29 3.0257 no .
H17B H37 3.0438 no .
H19 H20 2.3423 no .
H20 H21 2.3174 no .
H21 H22 2.3383 no .
H22 H23 2.3423 no .
H23 H25 2.8510 no .
H25 H26 2.3374 no .
H26 H27 2.3222 no .
H27 H28 2.3206 no .
H28 H29 2.3324 no .
H33 H34 2.3215 no .
H34 H35 2.3487 no .
H35 H36 2.3231 no .
H36 H37 2.3222 no .
H43A H44C 3.3915 no .
H43A H47A 3.2694 no .
H43A H47B 2.8030 no .
H43B H44C 3.4233 no .
H43B H47A 2.8088 no .
H43B H47B 3.1900 no .
H43C H44A 3.3282 no .
H43C H44B 3.4687 no .
H43C H44C 2.0897 no .
H44A H45C 2.6746 no .
H44B H45C 2.6099 no .
H44B H54A 2.6492 no .
H44B H54B 3.2308 no .
H45A H46A 3.2534 no .
H45A H46B 2.8344 no .
H45B H46A 2.8437 no .
H45B H46B 3.2647 no .
H46A H47C 3.3781 no .
H46B H47C 3.3671 no .
H46C H47A 3.2980 no .
H46C H47B 3.4207 no .
H46C H47C 2.0423 no .
H47B H48A 3.1446 no .
H47B H48B 2.9614 no .
H47C H48B 3.3362 no .
H48A H49A 2.8747 no .
H48A H49B 2.3408 no .
H48A H50A 2.9528 no .
H48A H70 3.0406 no .
H48B H49A 2.3424 no .
H48B H49B 2.4159 no .
H49A H56 3.0125 no .
H49B H50A 2.9022 no .
H49B H50B 2.7508 no .
H50A H51A 2.8573 no .
H50A H51B 2.4293 no .
H50A H52A 3.5700 no .
H50A H52B 2.4840 no .
H50A H70 2.7700 no .
H50B H51A 2.4271 no .
H50B H51B 2.2708 no .
H50B H52B 3.5701 no .
H50B H60 2.2277 no .
H51A H52A 2.4217 no .
H51A H52B 2.8641 no .
H51A H60 2.6237 no .
H51A H66 3.5918 no .
H51B H52A 2.2877 no .
H51B H52B 2.4244 no .
H51B H60 3.3912 no .
H52A H53A 2.8048 no .
H52A H62 2.6070 no .
H52B H53A 2.9297 no .
H52B H54B 2.9127 no .
H52B H74 2.6895 no .
H53A H54A 2.3996 no .
H53A H54B 2.3460 no .
H53A H62 2.7430 no .
H53B H54A 2.3465 no .
H53B H54B 2.8707 no .
H53B H62 3.0032 no .
H54B H74 3.0137 no .
H56 H57 2.3389 no .
H56 H66 2.8037 no .
H57 H58 2.3262 no .
H58 H59 2.3321 no .
H59 H60 2.3417 no .
H62 H63 2.3410 no .
H63 H64 2.3294 no .
H64 H65 2.3121 no .
H65 H66 2.3343 no .
H70 H71 2.3191 no .
H71 H72 2.3406 no .
H72 H73 2.3290 no .
H73 H74 2.3245 no .
S1 H65 3.2724 no 4_565
S2 H57 3.0782 no 4_565
S3 H12B 3.2716 no .
S3 H26 3.3303 no 4_564
S4 H22 2.9649 no 4_564
O1 H7A 3.4007 no 3_566
O1 H7B 3.4640 no 3_566
O1 H7C 2.3830 no 3_566
O1 H8C 3.3433 no 3_566
O1 H10A 2.5692 no 2_545
O1 H10C 3.4814 no 2_545
O1 H17A 3.4057 no 3_566
O1 H36 2.5432 no .
O1 H37 2.8316 no .
O1 H59 3.0457 no 4_555
O1 H60 2.8394 no 4_555
O2 H7B 3.4439 no 3_566
O2 H7C 3.2793 no 3_566
O2 H15A 2.9091 no .
O2 H15B 3.5012 no .
O2 H34 3.3446 no 4_555
O2 H36 3.1613 no .
O2 H37 3.5079 no .
O2 H50B 2.4059 no 4_555
O2 H51A 3.3635 no 4_555
O2 H51B 2.8322 no 4_555
O2 H60 2.6125 no 4_555
O2 H63 2.4609 no 1_556
O2 H64 3.4733 no 1_556
O3 H7A 3.0856 no 3_566
O3 H7B 3.1731 no 3_566
O3 H7C 3.0198 no 3_566
O3 H15A 3.1245 no .
O3 H15B 3.2451 no .
O3 H16A 2.3144 no .
O3 H17B 3.3068 no .
O3 H37 2.9036 no .
O3 H63 3.4690 no 1_556
O3 H64 2.9157 no 1_556
O4 H20 3.5617 no 2_645
O4 H21 2.9713 no 2_645
O4 H45A 3.1188 no 3_665
O4 H45C 3.3441 no 3_665
O4 H47B 2.7635 no 4_554
O4 H52B 3.5445 no .
O4 H53A 2.5375 no .
O4 H54A 3.5854 no .
O4 H54B 3.2587 no .
O4 H70 3.5882 no 4_554
O4 H74 2.7930 no .
O5 H48A 2.5938 no 4_554
O5 H48B 2.8168 no 4_554
O5 H49B 2.9894 no 4_554
O5 H52A 2.4564 no .
O5 H52B 3.3033 no .
O5 H53A 2.4233 no .
O5 H62 2.7092 no .
O5 H70 2.5578 no 4_554
O6 H13B 2.6765 no 4_554
O6 H14A 3.1303 no 4_554
O6 H14B 3.4310 no 4_554
O6 H19 2.4550 no 4_554
O6 H47B 2.6780 no 4_554
O6 H47C 3.3317 no 4_554
O6 H48A 3.2706 no 4_554
O6 H48B 2.4688 no 4_554
O6 H52A 3.2946 no .
O6 H52B 3.4692 no .
O6 H73 2.6341 no .
O6 H74 2.9882 no .
O7 H7A 3.0482 no 2_555
O7 H9B 2.7830 no .
O7 H9C 2.6023 no .
O7 H10C 3.2787 no .
O7 H16A 3.2604 no 4_564
O7 H17A 3.1792 no 2_555
O7 H17A 2.6652 no 4_564
O7 H17B 3.0001 no 2_555
O7 H17B 3.3617 no 4_564
O7 H37 2.9466 no 2_555
N1 H7A 3.3512 no 3_566
N1 H7B 3.1398 no 3_566
N1 H7C 2.6556 no 3_566
N1 H15A 3.3234 no .
N1 H15B 3.4943 no .
N1 H16A 3.4087 no .
N1 H36 2.9894 no .
N1 H37 2.8246 no .
N1 H50B 3.5595 no 4_555
N1 H60 3.1379 no 4_555
N1 H63 3.2776 no 1_556
N1 H64 3.4924 no 1_556
N2 H13B 3.5542 no 4_554
N2 H47B 2.7845 no 4_554
N2 H48A 2.9855 no 4_554
N2 H48B 2.8343 no 4_554
N2 H52A 2.9410 no .
N2 H52B 3.2134 no .
N2 H53A 2.7541 no .
N2 H70 3.4243 no 4_554
N2 H73 3.5679 no .
N2 H74 3.0718 no .
C1 H36 3.3513 no 2_555
C4 H37 3.4572 no 2_555
C5 H36 3.4245 no 2_555
C6 H8A 3.2660 no 2_545
C6 H8B 3.5890 no 2_545
C6 H9B 3.4176 no 2_545
C6 H59 3.4534 no 3_565
C7 H35 3.5483 no 2_555
C7 H64 3.4759 no 3_565
C8 H6A 3.3135 no 2_555
C8 H58 3.4555 no 4_565
C8 H59 3.3780 no 2_555
C9 H6C 3.1571 no 2_555
C9 H7A 3.5793 no 2_555
C9 H37 3.5030 no 2_555
C9 H64 3.2681 no 4_565
C9 H65 3.2278 no 4_565
C10 H16B 3.2517 no 4_564
C10 H17A 3.0734 no 4_564
C10 H57 3.5018 no .
C10 H59 3.4484 no 3_565
C11 H49A 3.5656 no .
C12 H49A 3.1224 no .
C13 H48B 3.1916 no .
C13 H49A 3.1689 no .
C14 H51B 3.3048 no 4_555
C14 H72 3.4766 no 4_555
C14 H73 3.4702 no 4_555
C15 H51B 3.4368 no 4_555
C16 H9C 3.3417 no 4_565
C16 H10C 3.0101 no 4_565
C17 H10C 2.9850 no 4_565
C19 H46C 3.4555 no .
C19 H47C 3.0295 no .
C19 H48B 3.5962 no .
C19 H73 3.1979 no 4_555
C20 H43B 3.0343 no 3_666
C20 H46C 3.0646 no .
C20 H47A 3.1541 no 3_666
C20 H47C 2.7132 no .
C20 H73 3.4788 no 4_555
C21 H43B 3.3580 no 3_666
C21 H45B 3.0013 no 4_565
C21 H46C 3.3261 no .
C22 H27 3.3783 no 4_564
C22 H45B 3.2675 no 4_565
C23 H27 3.2261 no 4_564
C24 H72 3.1294 no 4_555
C25 H72 3.3810 no 4_555
C26 H12A 3.0753 no 4_565
C26 H43B 3.4820 no 3_666
C26 H43C 3.2182 no 3_666
C26 H46A 3.0150 no 4_565
C26 H72 3.4095 no 4_555
C27 H12A 2.6091 no 4_565
C27 H43C 3.0570 no 3_666
C27 H44C 3.1931 no 3_666
C27 H46A 3.2830 no 4_565
C27 H72 3.1964 no 4_555
C28 H12A 2.8960 no 4_565
C28 H71 3.1641 no 4_555
C28 H72 2.9334 no 4_555
C29 H12A 3.5829 no 4_565
C29 H71 3.3663 no 4_555
C29 H72 2.8924 no 4_555
C31 H8A 3.1536 no 2_545
C31 H9B 3.3889 no 2_545
C32 H8A 2.9011 no 2_545
C32 H9B 3.4825 no 2_545
C33 H8A 3.0070 no 2_545
C33 H49A 3.4162 no .
C33 H49B 3.2020 no .
C34 H7B 3.2037 no 2_545
C34 H49B 3.1440 no .
C34 H63 3.5523 no 4_555
C35 H7B 2.9836 no 2_545
C35 H51A 3.0594 no 4_555
C36 H51A 3.0778 no 4_555
C36 H51B 3.4128 no 4_555
C37 H8A 3.5369 no 2_545
C37 H9B 3.2628 no 2_545
C38 H72 3.4518 no 2_655
C38 H73 3.5019 no 2_655
C41 H74 3.5623 no 2_655
C42 H73 3.3660 no 2_655
C43 H45A 3.4002 no 2_645
C43 H46A 3.3443 no 2_645
C43 H46B 3.0592 no 2_645
C43 H72 3.4030 no 2_655
C44 H22 3.5304 no 2_645
C44 H27 3.4443 no 3_666
C44 H53B 3.0972 no 3_665
C44 H54A 3.4346 no 3_665
C44 H71 3.5170 no 2_655
C45 H21 3.0622 no 4_564
C45 H43A 3.2392 no 2_655
C45 H54A 3.2371 no 3_665
C45 H70 3.5454 no 2_655
C46 H26 3.2275 no 4_564
C46 H27 3.3697 no 4_564
C46 H43A 3.4273 no 2_655
C46 H43C 3.0107 no 2_655
C46 H74 3.4980 no 2_655
C47 H20 3.0766 no .
C47 H20 3.1340 no 3_666
C47 H73 3.4242 no 2_655
C48 H12B 3.2869 no .
C48 H13B 3.0246 no .
C49 H12B 3.1022 no .
C49 H13A 3.4399 no .
C49 H13B 3.1003 no .
C49 H33 3.1840 no .
C49 H34 3.5827 no .
C51 H14A 3.2933 no 4_554
C51 H35 3.5812 no 4_554
C51 H36 3.5152 no 4_554
C52 H14A 3.3997 no 4_554
C53 H44A 3.1120 no 3_665
C53 H45C 3.1786 no 3_665
C54 H44A 3.5387 no 3_665
C54 H44B 3.5222 no 3_665
C54 H45C 3.0669 no 3_665
C55 H33 3.2716 no .
C56 H11B 3.4526 no .
C57 H8B 3.5239 no 4_564
C57 H10B 3.1958 no .
C57 H11B 3.4830 no .
C58 H6B 3.0358 no 3_565
C58 H8B 3.3353 no 4_564
C58 H10B 3.4322 no .
C58 H58 3.4063 no 3_565
C59 H6B 2.7646 no 3_565
C59 H8C 3.2608 no 2_545
C59 H10A 3.4686 no 3_565
C59 H33 3.5407 no .
C60 H6B 3.5641 no 3_565
C60 H33 3.1445 no .
C60 H36 3.4582 no 4_554
C61 H35 3.1259 no 4_554
C62 H34 3.2820 no 4_554
C62 H35 2.8775 no 4_554
C62 H70 3.5796 no 4_554
C62 H71 2.9899 no 4_554
C63 H7B 3.3593 no 3_565
C63 H29 3.0709 no 1_554
C63 H34 3.0545 no 4_554
C63 H35 2.9020 no 4_554
C63 H71 3.2090 no 4_554
C64 H7B 3.0067 no 3_565
C64 H9A 3.2232 no 4_564
C64 H29 2.8513 no 1_554
C64 H35 3.1505 no 4_554
C65 H9A 2.9920 no 4_564
C65 H29 3.5632 no 1_554
C65 H35 3.3883 no 4_554
C66 H35 3.3685 no 4_554
C67 H46B 3.4514 no 2_645
C68 H45A 3.2257 no 2_645
C68 H46B 3.0142 no 2_645
C69 H45A 3.0857 no 2_645
C69 H46B 3.1421 no 2_645
C70 H45A 2.9769 no 2_645
C70 H62 3.4038 no 4_555
C71 H44A 2.9693 no 2_645
C71 H53B 3.5420 no 4_555
C71 H62 3.4165 no 4_555
C72 H14A 3.5652 no 4_554
C72 H14B 2.9545 no 4_554
C72 H43B 3.3497 no 2_645
C72 H44A 3.4438 no 2_645
C73 H14A 3.3773 no 4_554
C73 H14B 3.0156 no 4_554
C73 H19 3.5336 no 4_554
C73 H43B 3.4272 no 2_645
C73 H47A 3.2573 no 2_645
C74 H46B 3.1671 no 2_645
H6A C8 3.3135 no 2_545
H6A H8A 2.5675 no 2_545
H6A H8B 3.2048 no 2_545
H6A H9B 3.3803 no 2_545
H6A H58 3.4098 no 3_565
H6A H59 3.5895 no 3_565
H6B C58 3.0358 no 3_565
H6B C59 2.7646 no 3_565
H6B C60 3.5641 no 3_565
H6B H35 3.4907 no 2_555
H6B H36 3.0949 no 2_555
H6B H58 3.0474 no 3_565
H6B H59 2.5777 no 3_565
H6C C9 3.1571 no 2_545
H6C H8A 3.1638 no 2_545
H6C H8B 3.3600 no 2_545
H6C H9A 2.8034 no 2_545
H6C H9B 2.6242 no 2_545
H6C H64 3.5862 no 3_565
H6C H65 3.4428 no 3_565
H7A O1 3.4007 no 3_566
H7A O3 3.0856 no 3_566
H7A O7 3.0482 no 2_545
H7A N1 3.3512 no 3_566
H7A C9 3.5793 no 2_545
H7A H9B 2.8740 no 2_545
H7A H64 3.4401 no 3_565
H7B O1 3.4640 no 3_566
H7B O2 3.4439 no 3_566
H7B O3 3.1731 no 3_566
H7B N1 3.1398 no 3_566
H7B C34 3.2037 no 2_555
H7B C35 2.9836 no 2_555
H7B C63 3.3593 no 3_565
H7B C64 3.0067 no 3_565
H7B H34 3.1201 no 2_555
H7B H35 2.7517 no 2_555
H7B H63 3.3509 no 3_565
H7B H64 2.7010 no 3_565
H7C O1 2.3830 no 3_566
H7C O2 3.2793 no 3_566
H7C O3 3.0198 no 3_566
H7C N1 2.6556 no 3_566
H7C H34 3.5590 no 2_555
H8A C6 3.2660 no 2_555
H8A C31 3.1536 no 2_555
H8A C32 2.9011 no 2_555
H8A C33 3.0070 no 2_555
H8A C37 3.5369 no 2_555
H8A H6A 2.5675 no 2_555
H8A H6C 3.1638 no 2_555
H8A H33 3.1349 no 2_555
H8A H58 3.5759 no 4_565
H8A H59 3.4236 no 2_555
H8B C6 3.5890 no 2_555
H8B C57 3.5239 no 4_565
H8B C58 3.3353 no 4_565
H8B H6A 3.2048 no 2_555
H8B H6C 3.3600 no 2_555
H8B H57 3.1826 no 4_565
H8B H58 2.8252 no 4_565
H8B H59 3.5963 no 2_555
H8C O1 3.3433 no 3_566
H8C C59 3.2608 no 2_555
H8C H10A 3.4674 no 4_565
H8C H58 3.4538 no 4_565
H8C H59 2.6537 no 2_555
H9A C64 3.2232 no 4_565
H9A C65 2.9920 no 4_565
H9A H6C 2.8034 no 2_555
H9A H64 2.7518 no 4_565
H9A H65 2.2717 no 4_565
H9B O7 2.7830 no .
H9B C6 3.4176 no 2_555
H9B C31 3.3889 no 2_555
H9B C32 3.4825 no 2_555
H9B C37 3.2628 no 2_555
H9B H6A 3.3803 no 2_555
H9B H6C 2.6242 no 2_555
H9B H7A 2.8740 no 2_555
H9B H37 2.9152 no 2_555
H9B H64 3.5320 no 4_565
H9C O7 2.6023 no .
H9C C16 3.3417 no 4_564
H9C H16A 2.9414 no 4_564
H9C H16B 2.9832 no 4_564
H9C H17A 3.2453 no 4_564
H9C H64 3.0403 no 4_565
H9C H65 3.5151 no 4_565
H10A O1 2.5692 no 2_555
H10A C59 3.4686 no 3_565
H10A H8C 3.4674 no 4_564
H10A H17A 3.0339 no 4_564
H10A H36 3.1865 no 2_555
H10A H59 2.5926 no 3_565
H10B C57 3.1958 no .
H10B C58 3.4322 no .
H10B H16B 3.2629 no 4_564
H10B H17A 3.5004 no 4_564
H10B H57 2.7079 no .
H10B H58 3.1552 no .
H10B H59 3.5440 no 3_565
H10C O1 3.4814 no 2_555
H10C O7 3.2787 no .
H10C C16 3.0101 no 4_564
H10C C17 2.9850 no 4_564
H10C H16A 3.2421 no 4_564
H10C H16B 2.4251 no 4_564
H10C H17A 2.3303 no 4_564
H11A H49A 3.1629 no .
H11B C56 3.4526 no .
H11B C57 3.4830 no .
H11B H16B 3.0745 no 4_564
H11B H56 3.1113 no .
H11B H57 3.1714 no .
H12A C26 3.0753 no 4_564
H12A C27 2.6091 no 4_564
H12A C28 2.8960 no 4_564
H12A C29 3.5829 no 4_564
H12A H26 3.4391 no 4_564
H12A H27 2.7191 no 4_564
H12A H28 3.1573 no 4_564
H12B S3 3.2716 no .
H12B C48 3.2869 no .
H12B C49 3.1022 no .
H12B H48B 3.0951 no .
H12B H49A 2.2692 no .
H12B H56 3.3685 no .
H13A C49 3.4399 no .
H13A H48B 3.4921 no .
H13A H49A 2.8130 no .
H13A H49B 3.2636 no .
H13B O6 2.6765 no 4_555
H13B N2 3.5542 no 4_555
H13B C48 3.0246 no .
H13B C49 3.1003 no .
H13B H48B 2.2414 no .
H13B H49A 2.7346 no .
H13B H49B 3.0647 no .
H14A O6 3.1303 no 4_555
H14A C51 3.2933 no 4_555
H14A C52 3.3997 no 4_555
H14A C72 3.5652 no 4_555
H14A C73 3.3773 no 4_555
H14A H51B 2.4613 no 4_555
H14A H52A 2.9786 no 4_555
H14A H52B 3.3566 no 4_555
H14A H73 3.3075 no 4_555
H14B O6 3.4310 no 4_555
H14B C72 2.9545 no 4_555
H14B C73 3.0156 no 4_555
H14B H72 2.6402 no 4_555
H14B H73 2.7470 no 4_555
H15A O2 2.9091 no .
H15A O3 3.1245 no .
H15A N1 3.3234 no .
H15A H51B 2.9944 no 4_555
H15A H63 3.4547 no 1_556
H15A H72 3.5701 no 4_555
H15B O2 3.5012 no .
H15B O3 3.2451 no .
H15B N1 3.4943 no .
H15B H51B 3.4342 no 4_555
H16A O3 2.3144 no .
H16A O7 3.2604 no 4_565
H16A N1 3.4087 no .
H16A H9C 2.9414 no 4_565
H16A H10C 3.2421 no 4_565
H16A H64 3.0037 no 1_556
H16B C10 3.2517 no 4_565
H16B H9C 2.9832 no 4_565
H16B H10B 3.2629 no 4_565
H16B H10C 2.4251 no 4_565
H16B H11B 3.0745 no 4_565
H16B H57 3.5790 no 4_565
H17A O1 3.4057 no 3_566
H17A O7 3.1792 no 2_545
H17A O7 2.6652 no 4_565
H17A C10 3.0734 no 4_565
H17A H9C 3.2453 no 4_565
H17A H10A 3.0339 no 4_565
H17A H10B 3.5004 no 4_565
H17A H10C 2.3303 no 4_565
H17B O3 3.3068 no .
H17B O7 3.0001 no 2_545
H17B O7 3.3617 no 4_565
H19 O6 2.4550 no 4_555
H19 C73 3.5336 no 4_555
H19 H47B 3.4896 no .
H19 H47C 2.8869 no .
H19 H48B 2.9417 no .
H19 H73 2.6618 no 4_555
H20 O4 3.5617 no 2_655
H20 C47 3.0766 no .
H20 C47 3.1340 no 3_666
H20 H43B 2.9028 no 3_666
H20 H46C 3.1674 no .
H20 H47A 3.0618 no .
H20 H47A 2.2954 no 3_666
H20 H47B 3.5018 no .
H20 H47B 3.1751 no 3_666
H20 H47C 2.3152 no .
H20 H73 3.1845 no 4_555
H21 O4 2.9713 no 2_655
H21 C45 3.0622 no 4_565
H21 H43B 3.4694 no 3_666
H21 H45A 3.2156 no 4_565
H21 H45B 2.4963 no 4_565
H21 H45C 3.0027 no 4_565
H21 H46C 3.5694 no .
H21 H54A 3.4921 no 2_655
H22 S4 2.9649 no 4_565
H22 C44 3.5304 no 2_655
H22 H27 3.5407 no 4_564
H22 H44A 3.4873 no 2_655
H22 H44B 3.2766 no 2_655
H22 H44C 3.2470 no 2_655
H22 H45B 3.0040 no 4_565
H23 H27 3.2981 no 4_564
H23 H28 3.0819 no 4_564
H26 S3 3.3303 no 4_565
H26 C46 3.2275 no 4_565
H26 H12A 3.4391 no 4_565
H26 H43B 3.3677 no 3_666
H26 H43C 3.0561 no 3_666
H26 H46A 2.2618 no 4_565
H26 H46C 3.5756 no 4_565
H27 C22 3.3783 no 4_565
H27 C23 3.2261 no 4_565
H27 C44 3.4443 no 3_666
H27 C46 3.3697 no 4_565
H27 H12A 2.7191 no 4_565
H27 H22 3.5407 no 4_565
H27 H23 3.2981 no 4_565
H27 H43C 2.7584 no 3_666
H27 H44A 3.4589 no 3_666
H27 H44C 2.6088 no 3_666
H27 H46A 2.8280 no 4_565
H27 H46B 3.5313 no 4_565
H27 H46C 3.2360 no 4_565
H28 H12A 3.1573 no 4_565
H28 H23 3.0819 no 4_565
H28 H44A 3.2654 no 3_666
H28 H44C 3.5351 no 3_666
H28 H71 2.8870 no 4_555
H28 H72 3.3477 no 4_555
H29 C63 3.0709 no 1_556
H29 C64 2.8513 no 1_556
H29 C65 3.5632 no 1_556
H29 H63 3.0978 no 1_556
H29 H64 2.7514 no 1_556
H29 H71 3.2460 no 4_555
H29 H72 3.2810 no 4_555
H33 C49 3.1840 no .
H33 C55 3.2716 no .
H33 C59 3.5407 no .
H33 C60 3.1445 no .
H33 H8A 3.1349 no 2_545
H33 H49A 2.7522 no .
H33 H49B 2.8338 no .
H33 H60 3.3288 no .
H34 O2 3.3446 no 4_554
H34 C49 3.5827 no .
H34 C62 3.2820 no 4_555
H34 C63 3.0545 no 4_555
H34 H7B 3.1201 no 2_545
H34 H7C 3.5590 no 2_545
H34 H49B 2.7316 no .
H34 H50B 2.9656 no .
H34 H60 3.2671 no .
H34 H62 3.1663 no 4_555
H34 H63 2.7668 no 4_555
H35 C7 3.5483 no 2_545
H35 C51 3.5812 no 4_555
H35 C61 3.1259 no 4_555
H35 C62 2.8775 no 4_555
H35 C63 2.9020 no 4_555
H35 C64 3.1505 no 4_555
H35 C65 3.3883 no 4_555
H35 C66 3.3685 no 4_555
H35 H6B 3.4907 no 2_545
H35 H7B 2.7517 no 2_545
H35 H51A 2.7676 no 4_555
H35 H52A 3.5575 no 4_555
H35 H62 3.2716 no 4_555
H35 H63 3.3210 no 4_555
H36 O1 2.5432 no .
H36 O2 3.1613 no .
H36 N1 2.9894 no .
H36 C1 3.3513 no 2_545
H36 C5 3.4245 no 2_545
H36 C51 3.5152 no 4_555
H36 C60 3.4582 no 4_555
H36 H6B 3.0949 no 2_545
H36 H10A 3.1865 no 2_545
H36 H51A 2.7926 no 4_555
H36 H51B 3.3256 no 4_555
H36 H59 3.4907 no 4_555
H36 H60 2.9994 no 4_555
H37 O1 2.8316 no .
H37 O2 3.5079 no .
H37 O3 2.9036 no .
H37 O7 2.9466 no 2_545
H37 N1 2.8246 no .
H37 C4 3.4572 no 2_545
H37 C9 3.5030 no 2_545
H37 H9B 2.9152 no 2_545
H43A C45 3.2392 no 2_645
H43A C46 3.4273 no 2_645
H43A H45A 2.5290 no 2_645
H43A H45B 3.1012 no 2_645
H43A H46A 3.2708 no 2_645
H43A H46B 2.7463 no 2_645
H43B C20 3.0343 no 3_666
H43B C21 3.3580 no 3_666
H43B C26 3.4820 no 3_666
H43B C72 3.3497 no 2_655
H43B C73 3.4272 no 2_655
H43B H20 2.9028 no 3_666
H43B H21 3.4694 no 3_666
H43B H26 3.3677 no 3_666
H43B H45B 3.5961 no 2_645
H43B H72 2.9269 no 2_655
H43B H73 3.0703 no 2_655
H43C C26 3.2182 no 3_666
H43C C27 3.0570 no 3_666
H43C C46 3.0107 no 2_645
H43C H26 3.0561 no 3_666
H43C H27 2.7584 no 3_666
H43C H46A 2.6746 no 2_645
H43C H46B 2.4971 no 2_645
H43C H46C 3.5279 no 2_645
H43C H72 3.3746 no 2_655
H44A C53 3.1120 no 3_665
H44A C54 3.5387 no 3_665
H44A C71 2.9693 no 2_655
H44A C72 3.4438 no 2_655
H44A H22 3.4873 no 2_645
H44A H27 3.4589 no 3_666
H44A H28 3.2654 no 3_666
H44A H53A 3.4013 no 3_665
H44A H53B 2.2486 no 3_665
H44A H54A 3.1529 no 3_665
H44A H71 2.6823 no 2_655
H44A H72 3.4998 no 2_655
H44B C54 3.5222 no 3_665
H44B H22 3.2766 no 2_645
H44B H53B 3.1561 no 3_665
H44B H54A 2.8526 no 3_665
H44C C27 3.1931 no 3_666
H44C H22 3.2470 no 2_645
H44C H27 2.6088 no 3_666
H44C H28 3.5351 no 3_666
H44C H46B 3.3762 no 2_645
H45A O4 3.1188 no 3_665
H45A C43 3.4002 no 2_655
H45A C68 3.2257 no 2_655
H45A C69 3.0857 no 2_655
H45A C70 2.9769 no 2_655
H45A H21 3.2156 no 4_564
H45A H43A 2.5290 no 2_655
H45A H53A 3.4687 no 3_665
H45A H70 2.8729 no 2_655
H45B C21 3.0013 no 4_564
H45B C22 3.2675 no 4_564
H45B H21 2.4963 no 4_564
H45B H22 3.0040 no 4_564
H45B H43A 3.1012 no 2_655
H45B H43B 3.5961 no 2_655
H45B H54A 3.5391 no 3_665
H45C O4 3.3441 no 3_665
H45C C53 3.1786 no 3_665
H45C C54 3.0669 no 3_665
H45C H21 3.0027 no 4_564
H45C H53A 2.9028 no 3_665
H45C H53B 3.0572 no 3_665
H45C H54A 2.2796 no 3_665
H45C H54B 3.5371 no 3_665
H45C H70 3.5324 no 2_655
H46A C26 3.0150 no 4_564
H46A C27 3.2830 no 4_564
H46A C43 3.3443 no 2_655
H46A H26 2.2618 no 4_564
H46A H27 2.8280 no 4_564
H46A H43A 3.2708 no 2_655
H46A H43C 2.6746 no 2_655
H46B C43 3.0592 no 2_655
H46B C67 3.4514 no 2_655
H46B C68 3.0142 no 2_655
H46B C69 3.1421 no 2_655
H46B C74 3.1671 no 2_655
H46B H27 3.5313 no 4_564
H46B H43A 2.7463 no 2_655
H46B H43C 2.4971 no 2_655
H46B H44C 3.3762 no 2_655
H46B H74 2.9922 no 2_655
H46C C19 3.4555 no .
H46C C20 3.0646 no .
H46C C21 3.3261 no .
H46C H20 3.1674 no .
H46C H21 3.5694 no .
H46C H26 3.5756 no 4_564
H46C H27 3.2360 no 4_564
H46C H43C 3.5279 no 2_655
H46C H74 3.4816 no 2_655
H47A C20 3.1541 no 3_666
H47A C73 3.2573 no 2_655
H47A H20 3.0618 no .
H47A H20 2.2954 no 3_666
H47A H47A 3.1567 no 3_666
H47A H47C 3.4988 no 3_666
H47A H73 2.7024 no 2_655
H47A H74 3.5353 no 2_655
H47B O4 2.7635 no 4_555
H47B O6 2.6780 no 4_555
H47B N2 2.7845 no 4_555
H47B H19 3.4896 no .
H47B H20 3.5018 no .
H47B H20 3.1751 no 3_666
H47C O6 3.3317 no 4_555
H47C C19 3.0295 no .
H47C C20 2.7132 no .
H47C H19 2.8869 no .
H47C H20 2.3152 no .
H47C H47A 3.4988 no 3_666
H48A O5 2.5938 no 4_555
H48A O6 3.2706 no 4_555
H48A N2 2.9855 no 4_555
H48B O5 2.8168 no 4_555
H48B O6 2.4688 no 4_555
H48B N2 2.8343 no 4_555
H48B C13 3.1916 no .
H48B C19 3.5962 no .
H48B H12B 3.0951 no .
H48B H13A 3.4921 no .
H48B H13B 2.2414 no .
H48B H19 2.9417 no .
H49A C11 3.5656 no .
H49A C12 3.1224 no .
H49A C13 3.1689 no .
H49A C33 3.4162 no .
H49A H11A 3.1629 no .
H49A H12B 2.2692 no .
H49A H13A 2.8130 no .
H49A H13B 2.7346 no .
H49A H33 2.7522 no .
H49B O5 2.9894 no 4_555
H49B C33 3.2020 no .
H49B C34 3.1440 no .
H49B H13A 3.2636 no .
H49B H13B 3.0647 no .
H49B H33 2.8338 no .
H49B H34 2.7316 no .
H50B O2 2.4059 no 4_554
H50B N1 3.5595 no 4_554
H50B H34 2.9656 no .
H50B H63 2.9601 no 4_555
H51A O2 3.3635 no 4_554
H51A C35 3.0594 no 4_554
H51A C36 3.0778 no 4_554
H51A H35 2.7676 no 4_554
H51A H36 2.7926 no 4_554
H51B O2 2.8322 no 4_554
H51B C14 3.3048 no 4_554
H51B C15 3.4368 no 4_554
H51B C36 3.4128 no 4_554
H51B H14A 2.4613 no 4_554
H51B H15A 2.9944 no 4_554
H51B H15B 3.4342 no 4_554
H51B H36 3.3256 no 4_554
H52A O5 2.4564 no .
H52A O6 3.2946 no .
H52A N2 2.9410 no .
H52A H14A 2.9786 no 4_554
H52A H35 3.5575 no 4_554
H52B O4 3.5445 no .
H52B O5 3.3033 no .
H52B O6 3.4692 no .
H52B N2 3.2134 no .
H52B H14A 3.3566 no 4_554
H53A O4 2.5375 no .
H53A O5 2.4233 no .
H53A N2 2.7541 no .
H53A H44A 3.4013 no 3_665
H53A H45A 3.4687 no 3_665
H53A H45C 2.9028 no 3_665
H53A H70 2.9438 no 4_554
H53A H71 3.5181 no 4_554
H53B C44 3.0972 no 3_665
H53B C71 3.5420 no 4_554
H53B H44A 2.2486 no 3_665
H53B H44B 3.1561 no 3_665
H53B H45C 3.0572 no 3_665
H53B H70 3.4626 no 4_554
H53B H71 2.9083 no 4_554
H54A O4 3.5854 no .
H54A C44 3.4346 no 3_665
H54A C45 3.2371 no 3_665
H54A H21 3.4921 no 2_645
H54A H44A 3.1529 no 3_665
H54A H44B 2.8526 no 3_665
H54A H45B 3.5391 no 3_665
H54A H45C 2.2796 no 3_665
H54B O4 3.2587 no .
H54B H45C 3.5371 no 3_665
H56 H11B 3.1113 no .
H56 H12B 3.3685 no .
H57 S2 3.0782 no 4_564
H57 C10 3.5018 no .
H57 H8B 3.1826 no 4_564
H57 H10B 2.7079 no .
H57 H11B 3.1714 no .
H57 H16B 3.5790 no 4_564
H58 C8 3.4555 no 4_564
H58 C58 3.4063 no 3_565
H58 H6A 3.4098 no 3_565
H58 H6B 3.0474 no 3_565
H58 H8A 3.5759 no 4_564
H58 H8B 2.8252 no 4_564
H58 H8C 3.4538 no 4_564
H58 H10B 3.1552 no .
H58 H58 2.6790 no 3_565
H58 H59 3.1134 no 3_565
H59 O1 3.0457 no 4_554
H59 C6 3.4534 no 3_565
H59 C8 3.3780 no 2_545
H59 C10 3.4484 no 3_565
H59 H6A 3.5895 no 3_565
H59 H6B 2.5777 no 3_565
H59 H8A 3.4236 no 2_545
H59 H8B 3.5963 no 2_545
H59 H8C 2.6537 no 2_545
H59 H10A 2.5926 no 3_565
H59 H10B 3.5440 no 3_565
H59 H36 3.4907 no 4_554
H59 H58 3.1134 no 3_565
H60 O1 2.8394 no 4_554
H60 O2 2.6125 no 4_554
H60 N1 3.1379 no 4_554
H60 H33 3.3288 no .
H60 H34 3.2671 no .
H60 H36 2.9994 no 4_554
H62 O5 2.7092 no .
H62 C70 3.4038 no 4_554
H62 C71 3.4165 no 4_554
H62 H34 3.1663 no 4_554
H62 H35 3.2716 no 4_554
H62 H70 2.8060 no 4_554
H62 H71 2.8241 no 4_554
H63 O2 2.4609 no 1_554
H63 O3 3.4690 no 1_554
H63 N1 3.2776 no 1_554
H63 C34 3.5523 no 4_554
H63 H7B 3.3509 no 3_565
H63 H15A 3.4547 no 1_554
H63 H29 3.0978 no 1_554
H63 H34 2.7668 no 4_554
H63 H35 3.3210 no 4_554
H63 H50B 2.9601 no 4_554
H63 H71 3.1863 no 4_554
H64 O2 3.4733 no 1_554
H64 O3 2.9157 no 1_554
H64 N1 3.4924 no 1_554
H64 C7 3.4759 no 3_565
H64 C9 3.2681 no 4_564
H64 H6C 3.5862 no 3_565
H64 H7A 3.4401 no 3_565
H64 H7B 2.7010 no 3_565
H64 H9A 2.7518 no 4_564
H64 H9B 3.5320 no 4_564
H64 H9C 3.0403 no 4_564
H64 H16A 3.0037 no 1_554
H64 H29 2.7514 no 1_554
H65 S1 3.2724 no 4_564
H65 C9 3.2278 no 4_564
H65 H6C 3.4428 no 3_565
H65 H9A 2.2717 no 4_564
H65 H9C 3.5151 no 4_564
H70 O4 3.5882 no 4_555
H70 O5 2.5578 no 4_555
H70 N2 3.4243 no 4_555
H70 C45 3.5454 no 2_645
H70 C62 3.5796 no 4_555
H70 H45A 2.8729 no 2_645
H70 H45C 3.5324 no 2_645
H70 H53A 2.9438 no 4_555
H70 H53B 3.4626 no 4_555
H70 H62 2.8060 no 4_555
H71 C28 3.1641 no 4_554
H71 C29 3.3663 no 4_554
H71 C44 3.5170 no 2_645
H71 C62 2.9899 no 4_555
H71 C63 3.2090 no 4_555
H71 H28 2.8870 no 4_554
H71 H29 3.2460 no 4_554
H71 H44A 2.6823 no 2_645
H71 H53A 3.5181 no 4_555
H71 H53B 2.9083 no 4_555
H71 H62 2.8241 no 4_555
H71 H63 3.1863 no 4_555
H72 C14 3.4766 no 4_554
H72 C24 3.1294 no 4_554
H72 C25 3.3810 no 4_554
H72 C26 3.4095 no 4_554
H72 C27 3.1964 no 4_554
H72 C28 2.9334 no 4_554
H72 C29 2.8924 no 4_554
H72 C38 3.4518 no 2_645
H72 C43 3.4030 no 2_645
H72 H14B 2.6402 no 4_554
H72 H15A 3.5701 no 4_554
H72 H28 3.3477 no 4_554
H72 H29 3.2810 no 4_554
H72 H43B 2.9269 no 2_645
H72 H43C 3.3746 no 2_645
H72 H44A 3.4998 no 2_645
H73 O6 2.6341 no .
H73 N2 3.5679 no .
H73 C14 3.4702 no 4_554
H73 C19 3.1979 no 4_554
H73 C20 3.4788 no 4_554
H73 C38 3.5019 no 2_645
H73 C42 3.3660 no 2_645
H73 C47 3.4242 no 2_645
H73 H14A 3.3075 no 4_554
H73 H14B 2.7470 no 4_554
H73 H19 2.6618 no 4_554
H73 H20 3.1845 no 4_554
H73 H43B 3.0703 no 2_645
H73 H47A 2.7024 no 2_645
H74 O4 2.7930 no .
H74 O6 2.9882 no .
H74 N2 3.0718 no .
H74 C41 3.5623 no 2_645
H74 C46 3.4980 no 2_645
H74 H46B 2.9922 no 2_645
H74 H46C 3.4816 no 2_645
H74 H47A 3.5353 no 2_645

loop_
_geom_torsion_atom_site_label_1
_geom_torsion_atom_site_label_2
_geom_torsion_atom_site_label_3
_geom_torsion_atom_site_label_4
_geom_torsion
_geom_torsion_publ_flag
S1 Pd1 S2 Rh1 31.21(3) no
S1 Pd1 S2 C17 140.67(4) no
S2 Pd1 S1 Rh1 -30.95(3) no
S2 Pd1 S1 C11 -140.44(4) no
S1 Pd1 P1 C12 -4.78(4) no
S1 Pd1 P1 C13 -121.17(4) no
S1 Pd1 P1 C18 112.20(5) no
P1 Pd1 S1 Rh1 137.34(3) no
P1 Pd1 S1 C11 27.85(4) no
S2 Pd1 P2 C15 121.01(4) no
S2 Pd1 P2 C16 4.85(4) no
S2 Pd1 P2 C24 -114.66(5) no
P2 Pd1 S2 Rh1 -137.61(3) no
P2 Pd1 S2 C17 -28.16(4) no
P1 Pd1 P2 C15 -46.64(4) no
P1 Pd1 P2 C16 -162.80(4) no
P1 Pd1 P2 C24 77.69(5) no
P2 Pd1 P1 C12 163.13(4) no
P2 Pd1 P1 C13 46.73(4) no
P2 Pd1 P1 C18 -79.89(5) no
S3 Pd2 S4 Rh2 30.48(3) no
S3 Pd2 S4 C54 140.52(3) no
S4 Pd2 S3 Rh2 -30.32(3) no
S4 Pd2 S3 C48 -137.35(4) no
S3 Pd2 P3 C49 -7.83(4) no
S3 Pd2 P3 C50 -123.44(4) no
S3 Pd2 P3 C55 110.20(5) no
P3 Pd2 S3 Rh2 137.11(3) no
P3 Pd2 S3 C48 30.08(4) no
S4 Pd2 P4 C52 122.43(4) no
S4 Pd2 P4 C53 5.51(4) no
S4 Pd2 P4 C61 -112.72(5) no
P4 Pd2 S4 Rh2 -138.84(3) no
P4 Pd2 S4 C54 -28.79(3) no
P3 Pd2 P4 C52 -44.24(4) no
P3 Pd2 P4 C53 -161.16(4) no
P3 Pd2 P4 C61 80.60(5) no
P4 Pd2 P3 C49 160.56(4) no
P4 Pd2 P3 C50 44.95(4) no
P4 Pd2 P3 C55 -81.41(5) no
S1 Rh1 S2 Pd1 -30.33(3) no
S1 Rh1 S2 C17 -128.88(4) no
S2 Rh1 S1 Pd1 30.12(3) no
S2 Rh1 S1 C11 127.39(4) no
S1 Rh1 C1 C2 -152.35(7) no
S1 Rh1 C1 C5 -33.6(2) no
S1 Rh1 C1 C6 88.2(3) no
C1 Rh1 S1 Pd1 -154.66(13) no
C1 Rh1 S1 C11 -57.39(14) no
S1 Rh1 C3 C2 169.47(7) no
S1 Rh1 C3 C4 50.60(18) no
S1 Rh1 C3 C8 -71.8(4) no
C3 Rh1 S1 Pd1 118.26(13) no
C3 Rh1 S1 C11 -144.47(13) no
S1 Rh1 C4 C3 -139.81(11) no
S1 Rh1 C4 C5 101.70(13) no
S1 Rh1 C4 C9 -18.0(3) no
C4 Rh1 S1 Pd1 146.53(11) no
C4 Rh1 S1 C11 -116.20(11) no
S1 Rh1 C5 C1 157.13(11) no
S1 Rh1 C5 C4 -85.20(13) no
S1 Rh1 C5 C10 36.7(3) no
C5 Rh1 S1 Pd1 -175.20(10) no
C5 Rh1 S1 C11 -77.93(10) no
C30 Rh1 S1 Pd1 -60.92(9) no
C30 Rh1 S1 C11 36.35(10) no
S2 Rh1 C1 C2 20.4(2) no
S2 Rh1 C1 C5 139.07(9) no
S2 Rh1 C1 C6 -99.1(3) no
C1 Rh1 S2 Pd1 154.69(13) no
C1 Rh1 S2 C17 56.13(14) no
S2 Rh1 C2 C1 -166.57(12) no
S2 Rh1 C2 C3 78.07(13) no
S2 Rh1 C2 C7 -46.1(3) no
C2 Rh1 S2 Pd1 167.53(11) no
C2 Rh1 S2 C17 68.97(12) no
S2 Rh1 C3 C2 -106.79(13) no
S2 Rh1 C3 C4 134.34(13) no
S2 Rh1 C3 C8 12.0(3) no
C3 Rh1 S2 Pd1 -154.36(11) no
C3 Rh1 S2 C17 107.08(12) no
S2 Rh1 C4 C3 -53.27(14) no
S2 Rh1 C4 C5 -171.76(9) no
S2 Rh1 C4 C9 68.6(4) no
C4 Rh1 S2 Pd1 -125.18(11) no
C4 Rh1 S2 C17 136.27(12) no
S2 Rh1 C5 C1 -100.6(2) no
S2 Rh1 C5 C4 17.1(3) no
S2 Rh1 C5 C10 139.01(17) no
C5 Rh1 S2 Pd1 -136.9(2) no
C5 Rh1 S2 C17 124.5(3) no
C30 Rh1 S2 Pd1 60.13(10) no
C30 Rh1 S2 C17 -38.43(11) no
C1 Rh1 C2 C1 0.00(14) no
C1 Rh1 C2 C3 -115.4(3) no
C1 Rh1 C2 C7 120.5(4) no
C2 Rh1 C1 C2 0.00(17) no
C2 Rh1 C1 C5 118.7(3) no
C2 Rh1 C1 C6 -119.5(4) no
C1 Rh1 C3 C2 38.89(14) no
C1 Rh1 C3 C4 -79.98(17) no
C1 Rh1 C3 C8 157.7(4) no
C3 Rh1 C1 C2 -39.30(15) no
C3 Rh1 C1 C5 79.41(17) no
C3 Rh1 C1 C6 -158.8(4) no
C1 Rh1 C4 C3 80.91(16) no
C1 Rh1 C4 C5 -37.58(14) no
C1 Rh1 C4 C9 -157.2(4) no
C4 Rh1 C1 C2 -81.19(17) no
C4 Rh1 C1 C5 37.52(15) no
C4 Rh1 C1 C6 159.3(4) no
C1 Rh1 C5 C1 -0.00(15) no
C1 Rh1 C5 C4 117.7(3) no
C1 Rh1 C5 C10 -120.4(4) no
C5 Rh1 C1 C2 -118.7(3) no
C5 Rh1 C1 C5 -0.00(15) no
C5 Rh1 C1 C6 121.8(4) no
C30 Rh1 C1 C2 114.53(15) no
C30 Rh1 C1 C5 -126.76(16) no
C30 Rh1 C1 C6 -5.0(3) no
C2 Rh1 C3 C2 0.00(16) no
C2 Rh1 C3 C4 -118.9(3) no
C2 Rh1 C3 C8 118.8(4) no
C3 Rh1 C2 C1 115.4(3) no
C3 Rh1 C2 C3 0.00(17) no
C3 Rh1 C2 C7 -124.2(4) no
C2 Rh1 C4 C3 37.72(14) no
C2 Rh1 C4 C5 -80.77(16) no
C2 Rh1 C4 C9 159.6(4) no
C4 Rh1 C2 C1 79.20(17) no
C4 Rh1 C2 C3 -36.17(15) no
C4 Rh1 C2 C7 -160.3(4) no
C2 Rh1 C5 C1 -37.35(15) no
C2 Rh1 C5 C4 80.32(17) no
C2 Rh1 C5 C10 -157.8(3) no
C5 Rh1 C2 C1 36.83(14) no
C5 Rh1 C2 C3 -78.53(16) no
C5 Rh1 C2 C7 157.3(4) no
C30 Rh1 C2 C1 -71.70(18) no
C30 Rh1 C2 C3 172.94(14) no
C30 Rh1 C2 C7 48.8(3) no
C3 Rh1 C4 C3 0.00(16) no
C3 Rh1 C4 C5 -118.5(3) no
C3 Rh1 C4 C9 121.9(4) no
C4 Rh1 C3 C2 118.9(3) no
C4 Rh1 C3 C4 0.00(14) no
C4 Rh1 C3 C8 -122.4(4) no
C3 Rh1 C5 C1 -81.00(17) no
C3 Rh1 C5 C4 36.66(15) no
C3 Rh1 C5 C10 158.6(3) no
C5 Rh1 C3 C2 81.60(16) no
C5 Rh1 C3 C4 -37.28(14) no
C5 Rh1 C3 C8 -159.6(4) no
C30 Rh1 C3 C2 -12.0(4) no
C30 Rh1 C3 C4 -130.8(2) no
C30 Rh1 C3 C8 106.8(3) no
C4 Rh1 C5 C1 -117.7(3) no
C4 Rh1 C5 C4 0.00(17) no
C4 Rh1 C5 C10 121.9(4) no
C5 Rh1 C4 C3 118.5(3) no
C5 Rh1 C4 C5 0.00(15) no
C5 Rh1 C4 C9 -119.7(4) no
C30 Rh1 C4 C3 115.5(3) no
C30 Rh1 C4 C5 -2.9(4) no
C30 Rh1 C4 C9 -122.6(3) no
C30 Rh1 C5 C1 60.81(18) no
C30 Rh1 C5 C4 178.47(14) no
C30 Rh1 C5 C10 -59.6(3) no
S3 Rh2 S4 Pd2 -29.57(3) no
S3 Rh2 S4 C54 -127.09(4) no
S4 Rh2 S3 Pd2 29.65(3) no
S4 Rh2 S3 C48 126.76(4) no
S3 Rh2 C38 C39 -146.87(7) no
S3 Rh2 C38 C42 -27.60(19) no
S3 Rh2 C38 C43 92.7(3) no
C38 Rh2 S3 Pd2 -154.65(12) no
C38 Rh2 S3 C48 -57.55(12) no
S3 Rh2 C39 C38 93.6(3) no
S3 Rh2 C39 C40 -21.8(4) no
S3 Rh2 C39 C44 -145.12(14) no
C39 Rh2 S3 Pd2 137.2(3) no
C39 Rh2 S3 C48 -125.7(3) no
S3 Rh2 C40 C39 170.82(6) no
S3 Rh2 C40 C41 51.92(12) no
S3 Rh2 C40 C45 -69.6(3) no
C40 Rh2 S3 Pd2 121.47(9) no
C40 Rh2 S3 C48 -141.42(9) no
S3 Rh2 C41 C40 -137.16(9) no
S3 Rh2 C41 C42 103.29(11) no
S3 Rh2 C41 C46 -14.5(3) no
C41 Rh2 S3 Pd2 149.98(8) no
C41 Rh2 S3 C48 -112.91(9) no
S3 Rh2 C42 C38 161.38(9) no
S3 Rh2 C42 C41 -82.56(12) no
S3 Rh2 C42 C47 39.8(2) no
C42 Rh2 S3 Pd2 -171.74(8) no
C42 Rh2 S3 C48 -74.64(9) no
C67 Rh2 S3 Pd2 -59.92(9) no
C67 Rh2 S3 C48 37.18(9) no
S4 Rh2 C38 C39 26.64(18) no
S4 Rh2 C38 C42 145.91(8) no
S4 Rh2 C38 C43 -93.8(3) no
C38 Rh2 S4 Pd2 154.83(12) no
C38 Rh2 S4 C54 57.31(13) no
S4 Rh2 C39 C38 -162.36(9) no
S4 Rh2 C39 C40 82.19(11) no
S4 Rh2 C39 C44 -41.1(3) no
C39 Rh2 S4 Pd2 171.56(9) no
C39 Rh2 S4 C54 74.03(9) no
S4 Rh2 C40 C39 -103.85(10) no
S4 Rh2 C40 C41 137.25(9) no
S4 Rh2 C40 C45 15.7(3) no
C40 Rh2 S4 Pd2 -149.86(8) no
C40 Rh2 S4 C54 112.62(9) no
S4 Rh2 C41 C40 -51.81(13) no
S4 Rh2 C41 C42 -171.37(7) no
S4 Rh2 C41 C46 70.8(3) no
C41 Rh2 S4 Pd2 -121.39(10) no
C41 Rh2 S4 C54 141.08(10) no
S4 Rh2 C42 C38 -95.7(2) no
S4 Rh2 C42 C41 20.3(3) no
S4 Rh2 C42 C47 142.71(15) no
C42 Rh2 S4 Pd2 -135.9(3) no
C42 Rh2 S4 C54 126.5(3) no
C67 Rh2 S4 Pd2 61.49(9) no
C67 Rh2 S4 C54 -36.04(10) no
C38 Rh2 C39 C38 0.00(13) no
C38 Rh2 C39 C40 -115.5(3) no
C38 Rh2 C39 C44 121.3(3) no
C39 Rh2 C38 C39 0.00(13) no
C39 Rh2 C38 C42 119.3(3) no
C39 Rh2 C38 C43 -120.5(4) no
C38 Rh2 C40 C39 39.02(12) no
C38 Rh2 C40 C41 -79.89(14) no
C38 Rh2 C40 C45 158.6(3) no
C40 Rh2 C38 C39 -39.05(12) no
C40 Rh2 C38 C42 80.22(14) no
C40 Rh2 C38 C43 -159.5(3) no
C38 Rh2 C41 C40 81.09(14) no
C38 Rh2 C41 C42 -38.46(13) no
C38 Rh2 C41 C46 -156.3(3) no
C41 Rh2 C38 C39 -80.65(14) no
C41 Rh2 C38 C42 38.62(12) no
C41 Rh2 C38 C43 158.9(3) no
C38 Rh2 C42 C38 0.00(14) no
C38 Rh2 C42 C41 116.1(3) no
C38 Rh2 C42 C47 -121.6(3) no
C42 Rh2 C38 C39 -119.3(2) no
C42 Rh2 C38 C42 0.00(13) no
C42 Rh2 C38 C43 120.3(4) no
C67 Rh2 C38 C39 118.95(14) no
C67 Rh2 C38 C42 -121.78(14) no
C67 Rh2 C38 C43 -1.5(3) no
C39 Rh2 C40 C39 -0.00(14) no
C39 Rh2 C40 C41 -118.9(2) no
C39 Rh2 C40 C45 119.6(3) no
C40 Rh2 C39 C38 115.5(3) no
C40 Rh2 C39 C40 -0.00(13) no
C40 Rh2 C39 C44 -123.3(3) no
C39 Rh2 C41 C40 37.64(12) no
C39 Rh2 C41 C42 -81.92(14) no
C39 Rh2 C41 C46 160.3(3) no
C41 Rh2 C39 C38 79.42(14) no
C41 Rh2 C39 C40 -36.03(11) no
C41 Rh2 C39 C44 -159.3(3) no
C39 Rh2 C42 C38 -37.07(12) no
C39 Rh2 C42 C41 78.98(14) no
C39 Rh2 C42 C47 -158.6(3) no
C42 Rh2 C39 C38 36.62(11) no
C42 Rh2 C39 C40 -78.83(13) no
C42 Rh2 C39 C44 157.9(3) no
C67 Rh2 C39 C38 -68.17(15) no
C67 Rh2 C39 C40 176.38(12) no
C67 Rh2 C39 C44 53.1(3) no
C40 Rh2 C41 C40 0.00(12) no
C40 Rh2 C41 C42 -119.6(2) no
C40 Rh2 C41 C46 122.6(3) no
C41 Rh2 C40 C39 118.90(19) no
C41 Rh2 C40 C41 0.00(11) no
C41 Rh2 C40 C45 -121.5(3) no
C40 Rh2 C42 C38 -80.27(14) no
C40 Rh2 C42 C41 35.78(12) no
C40 Rh2 C42 C47 158.2(3) no
C42 Rh2 C40 C39 81.86(13) no
C42 Rh2 C40 C41 -37.04(11) no
C42 Rh2 C40 C45 -158.5(3) no
C67 Rh2 C40 C39 -6.5(3) no
C67 Rh2 C40 C41 -125.4(2) no
C67 Rh2 C40 C45 113.1(3) no
C41 Rh2 C42 C38 -116.1(3) no
C41 Rh2 C42 C41 -0.00(14) no
C41 Rh2 C42 C47 122.4(3) no
C42 Rh2 C41 C40 119.6(2) no
C42 Rh2 C41 C42 0.00(14) no
C42 Rh2 C41 C46 -117.8(4) no
C67 Rh2 C41 C40 122.5(3) no
C67 Rh2 C41 C42 2.9(3) no
C67 Rh2 C41 C46 -114.9(3) no
C67 Rh2 C42 C38 65.54(16) no
C67 Rh2 C42 C41 -178.40(13) no
C67 Rh2 C42 C47 -56.0(3) no
Pd1 S1 C11 C12 -52.1(2) no
Rh1 S1 C11 C12 -140.46(16) no
Pd1 S2 C17 C16 53.1(2) no
Rh1 S2 C17 C16 142.71(16) no
Pd2 S3 C48 C49 -53.79(18) no
Rh2 S3 C48 C49 -142.72(15) no
Pd2 S4 C54 C53 54.05(18) no
Rh2 S4 C54 C53 143.66(14) no
Pd1 P1 C12 C11 -26.4(2) no
Pd1 P1 C13 C14 -61.49(19) no
Pd1 P1 C18 C19 138.8(2) no
Pd1 P1 C18 C23 -43.9(3) no
C12 P1 C13 C14 -176.13(18) no
C13 P1 C12 C11 90.9(2) no
C12 P1 C18 C19 -103.3(3) no
C12 P1 C18 C23 74.0(3) no
C18 P1 C12 C11 -154.78(18) no
C13 P1 C18 C19 11.4(3) no
C13 P1 C18 C23 -171.3(3) no
C18 P1 C13 C14 72.4(3) no
Pd1 P2 C15 C14 60.84(18) no
Pd1 P2 C16 C17 26.3(3) no
Pd1 P2 C24 C25 -5.8(3) no
Pd1 P2 C24 C29 172.52(16) no
C15 P2 C16 C17 -92.0(2) no
C16 P2 C15 C14 177.03(17) no
C15 P2 C24 C25 120.4(3) no
C15 P2 C24 C29 -61.3(3) no
C24 P2 C15 C14 -71.3(3) no
C16 P2 C24 C25 -126.4(3) no
C16 P2 C24 C29 51.9(3) no
C24 P2 C16 C17 155.42(19) no
Pd2 P3 C49 C48 -22.8(2) no
Pd2 P3 C50 C51 -61.56(19) no
Pd2 P3 C55 C56 -39.8(3) no
Pd2 P3 C55 C60 142.64(19) no
C49 P3 C50 C51 -176.58(18) no
C50 P3 C49 C48 94.9(2) no
C49 P3 C55 C56 79.2(3) no
C49 P3 C55 C60 -98.3(3) no
C55 P3 C49 C48 -151.25(19) no
C50 P3 C55 C56 -167.3(2) no
C50 P3 C55 C60 15.2(3) no
C55 P3 C50 C51 71.9(3) no
Pd2 P4 C52 C51 58.94(17) no
Pd2 P4 C53 C54 26.1(2) no
Pd2 P4 C61 C62 171.05(16) no
Pd2 P4 C61 C66 -7.3(3) no
C52 P4 C53 C54 -93.1(2) no
C53 P4 C52 C51 174.95(16) no
C52 P4 C61 C62 -61.8(3) no
C52 P4 C61 C66 119.8(3) no
C61 P4 C52 C51 -73.3(2) no
C53 P4 C61 C62 52.0(3) no
C53 P4 C61 C66 -126.3(3) no
C61 P4 C53 C54 153.97(18) no
Rh1 C1 C2 Rh1 0.0 no
Rh1 C1 C2 C3 64.41(17) no
Rh1 C1 C2 C7 -120.0(3) no
Rh1 C1 C5 Rh1 -0.0 no
Rh1 C1 C5 C4 -63.37(16) no
Rh1 C1 C5 C10 123.8(3) no
C2 C1 C5 Rh1 59.9(2) no
C2 C1 C5 C4 -3.5(3) no
C2 C1 C5 C10 -176.3(3) no
C5 C1 C2 Rh1 -60.7(2) no
C5 C1 C2 C3 3.7(3) no
C5 C1 C2 C7 179.3(3) no
C6 C1 C2 Rh1 121.0(3) no
C6 C1 C2 C3 -174.6(3) no
C6 C1 C2 C7 1.0(5) no
C6 C1 C5 Rh1 -121.8(4) no
C6 C1 C5 C4 174.8(3) no
C6 C1 C5 C10 2.0(5) no
Rh1 C2 C3 Rh1 0.0 no
Rh1 C2 C3 C4 61.2(2) no
Rh1 C2 C3 C8 -119.4(3) no
C1 C2 C3 Rh1 -63.8(3) no
C1 C2 C3 C4 -2.6(4) no
C1 C2 C3 C8 176.8(3) no
C7 C2 C3 Rh1 120.7(4) no
C7 C2 C3 C4 -178.1(3) no
C7 C2 C3 C8 1.3(6) no
Rh1 C3 C4 Rh1 0.0 no
Rh1 C3 C4 C5 59.49(18) no
Rh1 C3 C4 C9 -122.5(3) no
C2 C3 C4 Rh1 -59.0(3) no
C2 C3 C4 C5 0.5(4) no
C2 C3 C4 C9 178.6(3) no
C8 C3 C4 Rh1 121.7(4) no
C8 C3 C4 C5 -178.9(3) no
C8 C3 C4 C9 -0.8(6) no
Rh1 C4 C5 Rh1 0.0 no
Rh1 C4 C5 C1 62.23(17) no
Rh1 C4 C5 C10 -125.0(3) no
C3 C4 C5 Rh1 -60.4(3) no
C3 C4 C5 C1 1.8(4) no
C3 C4 C5 C10 174.6(3) no
C9 C4 C5 Rh1 121.5(4) no
C9 C4 C5 C1 -176.3(3) no
C9 C4 C5 C10 -3.5(5) no
S1 C11 C12 P1 53.8(3) no
P1 C13 C14 C15 71.7(3) no
C13 C14 C15 P2 -71.0(3) no
P2 C16 C17 S2 -53.5(3) no
P1 C18 C19 C20 177.8(3) no
P1 C18 C23 C22 -177.1(3) no
C19 C18 C23 C22 0.3(6) no
C23 C18 C19 C20 0.6(5) no
C18 C19 C20 C21 -1.4(6) no
C19 C20 C21 C22 1.3(6) no
C20 C21 C22 C23 -0.5(6) no
C21 C22 C23 C18 -0.3(6) no
P2 C24 C25 C26 179.0(3) no
P2 C24 C29 C28 -178.6(3) no
C25 C24 C29 C28 -0.2(5) no
C29 C24 C25 C26 0.6(5) no
C24 C25 C26 C27 -0.2(6) no
C25 C26 C27 C28 -0.6(6) no
C26 C27 C28 C29 1.0(6) no
C27 C28 C29 C24 -0.6(6) no
C31 C32 C33 C34 178.4(3) no
C31 C32 C37 C36 -177.4(3) no
C33 C32 C37 C36 1.2(4) no
C37 C32 C33 C34 -0.2(4) no
C32 C33 C34 C35 -1.0(5) no
C33 C34 C35 C36 1.1(5) no
C34 C35 C36 C37 -0.1(5) no
C35 C36 C37 C32 -1.1(5) no
Rh2 C38 C39 Rh2 0.0 no
Rh2 C38 C39 C40 64.48(15) no
Rh2 C38 C39 C44 -120.9(3) no
Rh2 C38 C42 Rh2 0.0 no
Rh2 C38 C42 C41 -63.96(14) no
Rh2 C38 C42 C47 123.1(3) no
C39 C38 C42 Rh2 59.72(19) no
C39 C38 C42 C41 -4.2(3) no
C39 C38 C42 C47 -177.1(2) no
C42 C38 C39 Rh2 -60.3(2) no
C42 C38 C39 C40 4.2(3) no
C42 C38 C39 C44 178.9(2) no
C43 C38 C39 Rh2 120.8(3) no
C43 C38 C39 C40 -174.7(3) no
C43 C38 C39 C44 -0.0(5) no
C43 C38 C42 Rh2 -121.4(3) no
C43 C38 C42 C41 174.7(3) no
C43 C38 C42 C47 1.8(5) no
Rh2 C39 C40 Rh2 0.0 no
Rh2 C39 C40 C41 61.00(16) no
Rh2 C39 C40 C45 -119.7(3) no
C38 C39 C40 Rh2 -63.57(19) no
C38 C39 C40 C41 -2.6(3) no
C38 C39 C40 C45 176.8(2) no
C44 C39 C40 Rh2 121.8(3) no
C44 C39 C40 C41 -177.2(3) no
C44 C39 C40 C45 2.2(4) no
Rh2 C40 C41 Rh2 -0.0 no
Rh2 C40 C41 C42 58.89(15) no
Rh2 C40 C41 C46 -121.8(3) no
C39 C40 C41 Rh2 -58.91(18) no
C39 C40 C41 C42 -0.0(3) no
C39 C40 C41 C46 179.3(2) no
C45 C40 C41 Rh2 121.8(3) no
C45 C40 C41 C42 -179.3(3) no
C45 C40 C41 C46 -0.0(5) no
Rh2 C41 C42 Rh2 -0.0 no
Rh2 C41 C42 C38 62.91(14) no
Rh2 C41 C42 C47 -124.2(3) no
C40 C41 C42 Rh2 -60.27(19) no
C40 C41 C42 C38 2.6(3) no
C40 C41 C42 C47 175.5(2) no
C46 C41 C42 Rh2 120.4(3) no
C46 C41 C42 C38 -176.7(3) no
C46 C41 C42 C47 -3.8(4) no
S3 C48 C49 P3 52.4(3) no
P3 C50 C51 C52 72.6(3) no
C50 C51 C52 P4 -70.6(3) no
P4 C53 C54 S4 -54.5(3) no
P3 C55 C56 C57 -177.9(3) no
P3 C55 C60 C59 177.2(2) no
C56 C55 C60 C59 -0.3(5) no
C60 C55 C56 C57 -0.2(6) no
C55 C56 C57 C58 0.6(6) no
C56 C57 C58 C59 -0.4(7) no
C57 C58 C59 C60 -0.1(7) no
C58 C59 C60 C55 0.5(6) no
P4 C61 C62 C63 -178.1(2) no
P4 C61 C66 C65 178.1(3) no
C62 C61 C66 C65 -0.2(6) no
C66 C61 C62 C63 0.2(5) no
C61 C62 C63 C64 -1.2(6) no
C62 C63 C64 C65 2.1(6) no
C63 C64 C65 C66 -2.1(7) no
C64 C65 C66 C61 1.2(6) no
C68 C69 C70 C71 177.0(3) no
C68 C69 C74 C73 -178.1(2) no
C70 C69 C74 C73 0.1(4) no
C74 C69 C70 C71 -1.1(4) no
C69 C70 C71 C72 1.7(4) no
C70 C71 C72 C73 -1.2(4) no
C71 C72 C73 C74 0.2(4) no
C72 C73 C74 C69 0.4(4) no
